data_4132496
loop_
_publ_author_name
'Yamagami, Motoya'
'Sawada, Tomohisa'
'Fujita, Makoto'

_publ_section_title
;
 Synthetic \b-Barrel by Metal-Induced Folding and Assembly.
;
_journal_issue 28
_journal_name_full 'Journal of the American Chemical Society'
_journal_page_first 8644
_journal_page_last 8647
_journal_paper_doi 10.1021/jacs.8b04284
_journal_volume 140
_journal_year 2018
_chemical_absolute_configuration syn
_chemical_formula_sum 'C174 H211 Br6 N33 O32 Zn3'
_chemical_formula_weight 3952.32
_space_group_crystal_system tetragonal
_space_group_IT_number 92
_space_group_name_Hall 'P 4abw 2nw'
_space_group_name_H-M_alt 'P 41 21 2'
_atom_sites_solution_hydrogens geom
_audit_creation_method SHELXL-2014/7
_cell_angle_alpha 90
_cell_angle_beta 90
_cell_angle_gamma 90
_cell_formula_units_Z 8
_cell_length_a 28.3931(3)
_cell_length_b 28.3931(3)
_cell_length_c 84.817(3)
_cell_measurement_reflns_used 13308
_cell_measurement_temperature 293(2)
_cell_measurement_theta_max 19.6850
_cell_measurement_theta_min 1.6850
_cell_volume 68377(3)
_computing_structure_refinement 'SHELXL-2014/7 (Sheldrick, 2014)'
_diffrn_ambient_temperature 293(2)
_diffrn_measured_fraction_theta_full 0.822
_diffrn_measured_fraction_theta_max 0.822
_diffrn_measurement_device_type 'Rayonix MX225HE'
_diffrn_measurement_method 'Phi Scan'
_diffrn_radiation_type Synchrotron
_diffrn_radiation_wavelength 1.000
_diffrn_reflns_av_R_equivalents 0.1537
_diffrn_reflns_av_unetI/netI 0.0779
_diffrn_reflns_Laue_measured_fraction_full 0.822
_diffrn_reflns_Laue_measured_fraction_max 0.822
_diffrn_reflns_limit_h_max 22
_diffrn_reflns_limit_h_min -22
_diffrn_reflns_limit_k_max 25
_diffrn_reflns_limit_k_min -25
_diffrn_reflns_limit_l_max 75
_diffrn_reflns_limit_l_min -74
_diffrn_reflns_number 212397
_diffrn_reflns_point_group_measured_fraction_full 0.818
_diffrn_reflns_point_group_measured_fraction_max 0.818
_diffrn_reflns_theta_full 30.820
_diffrn_reflns_theta_max 30.820
_diffrn_reflns_theta_min 1.686
_diffrn_source 'SPring-8 BL38B1'
_exptl_absorpt_coefficient_mu 0.860
_exptl_crystal_colour colorless
_exptl_crystal_density_diffrn 0.768
_exptl_crystal_description plate
_exptl_crystal_F_000 16336
_exptl_crystal_size_max 0.30
_exptl_crystal_size_mid 0.30
_exptl_crystal_size_min 0.10
_refine_diff_density_max 0.978
_refine_diff_density_min -0.610
_refine_diff_density_rms 0.188
_refine_ls_abs_structure_details
;
 Flack x determined using 3429 quotients [(I+)-(I-)]/[(I+)+(I-)]
 (Parsons, Flack and Wagner, Acta Cryst. B69 (2013) 249-259).
;
_refine_ls_abs_structure_Flack 0.936(8)
_refine_ls_extinction_method none
_refine_ls_goodness_of_fit_ref 1.610
_refine_ls_hydrogen_treatment constr
_refine_ls_matrix_type full
_refine_ls_number_parameters 905
_refine_ls_number_reflns 31487
_refine_ls_number_restraints 213
_refine_ls_restrained_S_all 1.610
_refine_ls_R_factor_all 0.3104
_refine_ls_R_factor_gt 0.2404
_refine_ls_shift/su_max 0.077
_refine_ls_shift/su_mean 0.008
_refine_ls_structure_factor_coef Fsqd
_refine_ls_weighting_details 'w=1/[\s^2^(Fo^2^)+(0.2000P)^2^] where P=(Fo^2^+2Fc^2^)/3'
_refine_ls_weighting_scheme calc
_refine_ls_wR_factor_gt 0.5093
_refine_ls_wR_factor_ref 0.5531
_reflns_Friedel_coverage 0.817
_reflns_Friedel_fraction_full 0.812
_reflns_Friedel_fraction_max 0.812
_reflns_number_gt 13414
_reflns_number_total 31487
_reflns_threshold_expression 'I > 2\s(I)'
_cod_data_source_file ja8b04284_si_003.cif
_cod_data_source_block p41212
_cod_database_code 4132496
_shelx_shelxl_version_number 2014/7
_shelx_space_group_comment
;
The symmetry employed for this shelxl refinement is uniquely defined
by the following loop, which should always be used as a source of
symmetry information in preference to the above space-group names.
They are only intended as comments.
;

loop_
_space_group_symop_operation_xyz
'x, y, z'
'-x, -y, z+1/2'
'-y+1/2, x+1/2, z+1/4'
'y+1/2, -x+1/2, z+3/4'
'-x+1/2, y+1/2, -z+1/4'
'x+1/2, -y+1/2, -z+3/4'
'y, x, -z'
'-y, -x, -z+1/2'

loop_
_atom_site_label
_atom_site_type_symbol
_atom_site_fract_x
_atom_site_fract_y
_atom_site_fract_z
_atom_site_U_iso_or_equiv
_atom_site_adp_type
_atom_site_occupancy
_atom_site_site_symmetry_order
_atom_site_calc_flag
_atom_site_refinement_flags_posn
_atom_site_refinement_flags_adp
_atom_site_refinement_flags_occupancy
_atom_site_disorder_assembly
_atom_site_disorder_group
Zn1 Zn 0.44154(15) -0.10390(17) 0.98153(9) 0.236(3) Uani 1 1 d . . . . .
Br1 Br 0.4580(2) -0.1425(2) 0.95796(11) 0.297(3) Uani 1 1 d . . . . .
Br2 Br 0.3977(2) -0.1358(2) 1.00219(12) 0.318(4) Uani 1 1 d . . . . .
Zn2 Zn 1.50855(15) 0.0852(2) 1.03460(6) 0.214(2) Uani 1 1 d . . . . .
Br3 Br 1.5557(2) 0.0311(3) 1.04846(9) 0.321(4) Uani 1 1 d . . . . .
Br4 Br 1.4880(2) 0.1583(3) 1.04294(8) 0.286(3) Uani 1 1 d . . . . .
Zn3A Zn 0.3565(7) 0.4466(10) 0.9269(2) 0.283(8) Uani 0.5 1 d . . P A 1
Br5A Br 0.3853(11) 0.3786(12) 0.9372(4) 0.417(15) Uani 0.5 1 d . . P A 1
Br6A Br 0.3855(15) 0.5147(17) 0.9418(3) 0.50(2) Uani 0.5 1 d . . P A 1
Zn3B Zn 0.3596(10) 0.4059(9) 0.9225(3) 0.310(12) Uani 0.5 1 d . . P A 2
Br5B Br 0.3695(12) 0.3329(12) 0.9225(4) 0.455(19) Uani 0.5 1 d . . P A 2
Br6B Br 0.3889(13) 0.447(2) 0.9444(4) 0.51(2) Uani 0.5 1 d . . P A 2
N1A N 1.4460(5) 0.0514(7) 1.0297(2) 0.185(9) Uiso 1 1 d G U . . .
C1A C 1.4090(7) 0.0777(5) 1.0235(2) 0.149(9) Uiso 1 1 d G U . . .
H1AA H 1.4117 0.1102 1.0226 0.178 Uiso 1 1 calc R U . . .
C2A C 1.3678(6) 0.0554(7) 1.0188(2) 0.133(8) Uiso 1 1 d G U . . .
C3A C 1.3636(6) 0.0068(7) 1.0201(3) 0.174(11) Uiso 1 1 d G U . . .
H3AA H 1.3361 -0.0082 1.0169 0.209 Uiso 1 1 calc R U . . .
C4A C 1.4006(8) -0.0195(5) 1.0263(3) 0.206(13) Uiso 1 1 d G U . . .
H4AA H 1.3978 -0.0521 1.0272 0.247 Uiso 1 1 calc R U . . .
C5A C 1.4418(7) 0.0028(7) 1.0310(2) 0.193(12) Uiso 1 1 d G U . . .
H5AA H 1.4666 -0.0148 1.0351 0.232 Uiso 1 1 calc R U . . .
C6A C 1.3298(9) 0.0854(9) 1.0138(3) 0.126(8) Uiso 1 1 d . . . . .
O1A O 1.2879(7) 0.0682(7) 1.0151(2) 0.164(6) Uiso 1 1 d . . . . .
N2A N 1.3335(8) 0.1222(8) 1.0059(3) 0.150(7) Uiso 1 1 d . . . . .
H2AA H 1.3616 0.1299 1.0032 0.181 Uiso 1 1 calc R U . . .
C7A C 1.2951(8) 0.1548(8) 1.0008(3) 0.127(8) Uiso 1 1 d . . . . .
H7AA H 1.2697 0.1539 1.0086 0.153 Uiso 1 1 calc R U . . .
C8A C 1.2762(9) 0.1368(8) 0.9851(3) 0.117(7) Uiso 1 1 d . . . . .
O2A O 1.2986(6) 0.1296(6) 0.9735(2) 0.147(5) Uiso 1 1 d . . . . .
C9A C 1.3107(9) 0.2016(9) 0.9992(3) 0.144(9) Uiso 1 1 d . . . . .
H9AA H 1.2878 0.2202 0.9934 0.173 Uiso 1 1 calc R U . . .
H9AB H 1.3405 0.2027 0.9936 0.173 Uiso 1 1 calc R U . . .
C10A C 1.3172(14) 0.2230(10) 1.0185(3) 0.220(14) Uiso 1 1 d G U . . .
C11A C 1.2777(9) 0.2248(9) 1.0282(4) 0.191(12) Uiso 1 1 d G U . . .
H11A H 1.2482 0.2172 1.0241 0.230 Uiso 1 1 calc R U . . .
C12A C 1.2822(11) 0.2379(10) 1.0439(4) 0.202(13) Uiso 1 1 d G U . . .
H12A H 1.2557 0.2391 1.0503 0.242 Uiso 1 1 calc R U . . .
C13A C 1.3262(15) 0.2491(12) 1.0500(3) 0.33(2) Uiso 1 1 d G U . . .
H13A H 1.3293 0.2579 1.0605 0.396 Uiso 1 1 calc R U . . .
C14A C 1.3658(10) 0.2473(14) 1.0403(6) 0.37(3) Uiso 1 1 d G U . . .
H14A H 1.3952 0.2549 1.0444 0.438 Uiso 1 1 calc R U . . .
C15A C 1.3613(10) 0.2342(13) 1.0246(5) 0.36(3) Uiso 1 1 d G U . . .
H15A H 1.3877 0.2330 1.0181 0.427 Uiso 1 1 calc R U . . .
N3A N 1.2266(6) 0.1400(6) 0.9852(2) 0.120(6) Uiso 1 1 d . . . . .
H3AB H 1.2130 0.1494 0.9937 0.144 Uiso 1 1 calc R U . . .
C16A C 1.1966(9) 0.1280(8) 0.9714(3) 0.135(8) Uiso 1 1 d D . . . .
H16A H 1.2153 0.1281 0.9617 0.162 Uiso 1 1 calc R U . . .
C17A C 1.1572(8) 0.1670(8) 0.9707(4) 0.120(7) Uiso 1 1 d . . . . .
O3A O 1.1414(6) 0.1826(6) 0.9827(2) 0.143(5) Uiso 1 1 d . . . . .
C18A C 1.1738(11) 0.0795(10) 0.9740(5) 0.192(13) Uiso 1 1 d D . . . .
H18A H 1.1589 0.0791 0.9844 0.231 Uiso 1 1 calc R U . . .
C19A C 1.2167(13) 0.0455(14) 0.9742(6) 0.237(17) Uiso 1 1 d D . . . .
H19A H 1.2391 0.0561 0.9819 0.356 Uiso 1 1 calc R U . . .
H19B H 1.2063 0.0143 0.9769 0.356 Uiso 1 1 calc R U . . .
H19C H 1.2313 0.0450 0.9640 0.356 Uiso 1 1 calc R U . . .
C20A C 1.1375(16) 0.0633(18) 0.9618(5) 0.27(2) Uiso 1 1 d D . . . .
H20A H 1.1258 0.0327 0.9646 0.410 Uiso 1 1 calc R U . . .
H20B H 1.1118 0.0853 0.9615 0.410 Uiso 1 1 calc R U . . .
H20C H 1.1520 0.0617 0.9516 0.410 Uiso 1 1 calc R U . . .
N4A N 1.1455(7) 0.1812(7) 0.9572(3) 0.140(7) Uiso 1 1 d . . . . .
H4AB H 1.1600 0.1704 0.9491 0.168 Uiso 1 1 calc R U . . .
C21A C 1.1078(9) 0.2156(10) 0.9551(4) 0.147(9) Uiso 1 1 d . . . . .
H21A H 1.1104 0.2412 0.9628 0.177 Uiso 1 1 calc R U . . .
C22A C 1.0596(8) 0.1903(9) 0.9566(3) 0.113(7) Uiso 1 1 d . . . . .
O4A O 1.0560(6) 0.1546(7) 0.9486(2) 0.162(6) Uiso 1 1 d . . . . .
C23A C 1.1139(11) 0.2351(11) 0.9375(4) 0.177(11) Uiso 1 1 d . . . . .
H23A H 1.1464 0.2440 0.9355 0.213 Uiso 1 1 calc R U . . .
H23B H 1.1045 0.2116 0.9298 0.213 Uiso 1 1 calc R U . . .
C24A C 1.0797(11) 0.2805(10) 0.9367(3) 0.194(12) Uiso 1 1 d G U . . .
C25A C 1.0977(9) 0.3242(13) 0.9410(4) 0.248(17) Uiso 1 1 d G U . . .
H25A H 1.1284 0.3266 0.9448 0.297 Uiso 1 1 calc R U . . .
C26A C 1.0697(14) 0.3642(9) 0.9398(4) 0.31(2) Uiso 1 1 d G U . . .
H26A H 1.0817 0.3934 0.9427 0.374 Uiso 1 1 calc R U . . .
C27A C 1.0238(13) 0.3605(11) 0.9343(4) 0.259(18) Uiso 1 1 d G U . . .
H27A H 1.0051 0.3873 0.9335 0.311 Uiso 1 1 calc R U . . .
C28A C 1.0058(9) 0.3168(14) 0.9299(4) 0.273(19) Uiso 1 1 d G U . . .
H28A H 0.9751 0.3144 0.9262 0.327 Uiso 1 1 calc R U . . .
C29A C 1.0338(12) 0.2768(10) 0.9312(4) 0.249(17) Uiso 1 1 d G U . . .
H29A H 1.0218 0.2476 0.9283 0.299 Uiso 1 1 calc R U . . .
N5A N 1.0316(7) 0.2106(6) 0.9662(2) 0.124(6) Uiso 1 1 d . . . . .
H5AB H 1.0415 0.2343 0.9716 0.149 Uiso 1 1 calc R U . . .
C30A C 0.9815(11) 0.1940(11) 0.9684(4) 0.173(11) Uiso 1 1 d D . . . .
H30A H 0.9761 0.1719 0.9597 0.207 Uiso 1 1 calc R U . . .
C31A C 0.9501(16) 0.2357(17) 0.9648(6) 0.218(16) Uiso 1 1 d . . . . .
O5A O 0.9547(10) 0.2651(11) 0.9745(4) 0.234(11) Uiso 1 1 d . . . . .
C32A C 0.9782(12) 0.1639(13) 0.9833(4) 0.214(14) Uiso 1 1 d D . . . .
H32A H 0.9842 0.1856 0.9921 0.257 Uiso 1 1 calc R U . . .
C33A C 1.0127(14) 0.1243(13) 0.9856(5) 0.230(16) Uiso 1 1 d D . . . .
H33A H 1.0063 0.1086 0.9954 0.345 Uiso 1 1 calc R U . . .
H33B H 1.0096 0.1022 0.9771 0.345 Uiso 1 1 calc R U . . .
H33C H 1.0441 0.1367 0.9857 0.345 Uiso 1 1 calc R U . . .
C34A C 0.9333(12) 0.1356(13) 0.9883(5) 0.219(15) Uiso 1 1 d D . . . .
H34A H 0.9062 0.1557 0.9876 0.329 Uiso 1 1 calc R U . . .
H34B H 0.9294 0.1092 0.9813 0.329 Uiso 1 1 calc R U . . .
H34C H 0.9368 0.1246 0.9989 0.329 Uiso 1 1 calc R U . . .
N6A N 0.9114(9) 0.2219(9) 0.9578(3) 0.170(8) Uiso 1 1 d . . . . .
H6AA H 0.9113 0.1955 0.9528 0.204 Uiso 1 1 calc R U . . .
C35A C 0.8680(7) 0.2502(10) 0.9582(3) 0.211(14) Uiso 1 1 d G U . . .
C36A C 0.8682(9) 0.2991(10) 0.9585(3) 0.228(15) Uiso 1 1 d G U . . .
H36A H 0.8965 0.3154 0.9594 0.274 Uiso 1 1 calc R U . . .
C37A C 0.8261(11) 0.3238(6) 0.9573(4) 0.255(17) Uiso 1 1 d G U . . .
H37A H 0.8262 0.3566 0.9575 0.306 Uiso 1 1 calc R U . . .
C38A C 0.7838(9) 0.2996(9) 0.9559(3) 0.225(15) Uiso 1 1 d G U . . .
H38A H 0.7556 0.3161 0.9551 0.270 Uiso 1 1 calc R U . . .
C39A C 0.7836(7) 0.2507(9) 0.9556(3) 0.171(11) Uiso 1 1 d G U . . .
C40A C 0.8257(9) 0.2259(6) 0.9568(3) 0.163(10) Uiso 1 1 d G U . . .
H40A H 0.8255 0.1932 0.9566 0.196 Uiso 1 1 calc R U . . .
C41A C 0.7423(15) 0.2214(16) 0.9548(5) 0.208(14) Uiso 1 1 d . . . . .
O6A O 0.7405(7) 0.1837(8) 0.9474(3) 0.184(7) Uiso 1 1 d . . . . .
N7A N 0.7022(11) 0.2373(11) 0.9619(4) 0.207(11) Uiso 1 1 d D U . . .
C42A C 0.6618(13) 0.2051(13) 0.9631(5) 0.249(16) Uiso 1 1 d D U . . .
H42A H 0.6698 0.1757 0.9685 0.299 Uiso 1 1 calc R U . . .
C43A C 0.6446(13) 0.1971(15) 0.9470(5) 0.209(14) Uiso 1 1 d D U . . .
O7A O 0.6306(12) 0.2253(12) 0.9366(4) 0.264(12) Uiso 1 1 d D U . . .
C44A C 0.6917(18) 0.2835(14) 0.9691(6) 0.28(2) Uiso 1 1 d D U . . .
H44A H 0.6747 0.3045 0.9621 0.341 Uiso 1 1 calc R U . . .
H44B H 0.7194 0.2990 0.9733 0.341 Uiso 1 1 calc R U . . .
C45A C 0.6605(18) 0.261(2) 0.9818(6) 0.33(2) Uiso 1 1 d D U . . .
H45A H 0.6785 0.2404 0.9885 0.398 Uiso 1 1 calc R U . . .
H45B H 0.6454 0.2851 0.9882 0.398 Uiso 1 1 calc R U . . .
C46A C 0.6242(15) 0.2337(16) 0.9720(5) 0.271(19) Uiso 1 1 d D U . . .
H46A H 0.6056 0.2537 0.9651 0.325 Uiso 1 1 calc R U . . .
H46B H 0.6037 0.2141 0.9784 0.325 Uiso 1 1 calc R U . . .
N8A N 0.6324(8) 0.1540(9) 0.9425(3) 0.174(9) Uiso 1 1 d . . . . .
H8AA H 0.6390 0.1321 0.9492 0.208 Uiso 1 1 calc R U . . .
C47A C 0.6092(10) 0.1377(11) 0.9278(4) 0.173(11) Uiso 1 1 d . . . . .
H47C H 0.6251 0.1103 0.9235 0.207 Uiso 1 1 calc R U . . .
H47D H 0.6087 0.1624 0.9200 0.207 Uiso 1 1 calc R U . . .
C48A C 0.5553(9) 0.1243(9) 0.9337(4) 0.134(8) Uiso 1 1 d . . . . .
O8A O 0.5403(7) 0.1367(7) 0.9460(3) 0.170(7) Uiso 1 1 d . . . . .
N9A N 0.5350(8) 0.0970(8) 0.9239(3) 0.152(7) Uiso 1 1 d D U . . .
C49A C 0.4864(10) 0.0848(12) 0.9279(4) 0.189(11) Uiso 1 1 d D U . . .
H49A H 0.4688 0.1132 0.9308 0.226 Uiso 1 1 calc R U . . .
C50A C 0.4822(13) 0.0499(13) 0.9400(5) 0.198(13) Uiso 1 1 d D U . . .
O9A O 0.5112(8) 0.0207(8) 0.9443(3) 0.182(7) Uiso 1 1 d D U . . .
C51A C 0.5529(12) 0.0854(13) 0.9082(4) 0.197(12) Uiso 1 1 d D U . . .
H51A H 0.5804 0.0651 0.9085 0.237 Uiso 1 1 calc R U . . .
H51B H 0.5592 0.1130 0.9018 0.237 Uiso 1 1 calc R U . . .
C52A C 0.5084(14) 0.0595(19) 0.9032(6) 0.31(2) Uiso 1 1 d D U . . .
H52A H 0.5166 0.0266 0.9020 0.368 Uiso 1 1 calc R U . . .
H52B H 0.4997 0.0712 0.8929 0.368 Uiso 1 1 calc R U . . .
C53A C 0.4644(14) 0.0616(17) 0.9136(5) 0.270(18) Uiso 1 1 d D U . . .
H53A H 0.4398 0.0808 0.9089 0.324 Uiso 1 1 calc R U . . .
H53B H 0.4521 0.0305 0.9160 0.324 Uiso 1 1 calc R U . . .
N10A N 0.4442(9) 0.0602(9) 0.9493(3) 0.179(9) Uiso 1 1 d . . . . .
H10A H 0.4323 0.0875 0.9474 0.215 Uiso 1 1 calc R U . . .
C54A C 0.4381(6) -0.0093(8) 0.9646(3) 0.169(10) Uiso 1 1 d G U . . .
H54A H 0.4652 -0.0199 0.9596 0.203 Uiso 1 1 calc R U . . .
C55A C 0.4203(8) 0.0352(7) 0.9613(2) 0.166(10) Uiso 1 1 d G U . . .
C56A C 0.3799(8) 0.0510(6) 0.9689(3) 0.177(11) Uiso 1 1 d G U . . .
H56A H 0.3680 0.0808 0.9667 0.212 Uiso 1 1 calc R U . . .
C57A C 0.3573(7) 0.0223(8) 0.9798(3) 0.190(12) Uiso 1 1 d G U . . .
H57A H 0.3303 0.0329 0.9849 0.228 Uiso 1 1 calc R U . . .
C58A C 0.3752(8) -0.0222(8) 0.9832(2) 0.205(13) Uiso 1 1 d G U . . .
H58A H 0.3601 -0.0413 0.9905 0.246 Uiso 1 1 calc R U . . .
N11A N 0.4156(8) -0.0380(6) 0.9756(3) 0.204(10) Uiso 1 1 d G U . . .
N1B N 0.5066(6) -0.0877(6) 0.9909(3) 0.165(8) Uiso 1 1 d G U . . .
C1B C 0.5144(7) -0.0873(7) 1.0071(3) 0.172(10) Uiso 1 1 d G U . . .
H1BA H 0.4903 -0.0958 1.0139 0.207 Uiso 1 1 calc R U . . .
C2B C 0.5582(9) -0.0743(8) 1.0130(2) 0.211(14) Uiso 1 1 d G U . . .
H2BB H 0.5633 -0.0740 1.0238 0.253 Uiso 1 1 calc R U . . .
C3B C 0.5942(6) -0.0616(8) 1.0027(3) 0.210(13) Uiso 1 1 d G U . . .
H3BB H 0.6234 -0.0529 1.0067 0.252 Uiso 1 1 calc R U . . .
C4B C 0.5864(7) -0.0620(7) 0.9865(3) 0.173(10) Uiso 1 1 d G U . . .
C5B C 0.5427(8) -0.0751(7) 0.9806(2) 0.182(11) Uiso 1 1 d G U . . .
H5BB H 0.5375 -0.0753 0.9698 0.218 Uiso 1 1 calc R U . . .
C6B C 0.6241(11) -0.0469(10) 0.9751(4) 0.156(9) Uiso 1 1 d . . . . .
O1B O 0.6668(8) -0.0571(7) 0.9785(3) 0.174(7) Uiso 1 1 d . . . . .
N2B N 0.6128(7) -0.0296(7) 0.9608(3) 0.137(6) Uiso 1 1 d . . . . .
H2BA H 0.5838 -0.0242 0.9586 0.165 Uiso 1 1 calc R U . . .
C7B C 0.6467(9) -0.0205(9) 0.9497(3) 0.138(8) Uiso 1 1 d . . . . .
H7BA H 0.6706 -0.0454 0.9501 0.166 Uiso 1 1 calc R U . . .
C8B C 0.6718(11) 0.0298(11) 0.9533(4) 0.151(9) Uiso 1 1 d . . . . .
O2B O 0.6499(6) 0.0633(7) 0.9559(2) 0.154(6) Uiso 1 1 d . . . . .
C9B C 0.6288(9) -0.0179(9) 0.9341(3) 0.138(8) Uiso 1 1 d . . . . .
H9BA H 0.6526 -0.0049 0.9272 0.166 Uiso 1 1 calc R U . . .
H9BB H 0.6016 0.0027 0.9339 0.166 Uiso 1 1 calc R U . . .
C10B C 0.6143(10) -0.0681(7) 0.9282(3) 0.182(11) Uiso 1 1 d G U . . .
C11B C 0.5687(8) -0.0857(10) 0.9294(3) 0.228(15) Uiso 1 1 d G U . . .
H11B H 0.5443 -0.0661 0.9327 0.274 Uiso 1 1 calc R U . . .
C12B C 0.5596(8) -0.1325(11) 0.9257(3) 0.232(15) Uiso 1 1 d G U . . .
H12B H 0.5291 -0.1442 0.9265 0.279 Uiso 1 1 calc R U . . .
C13B C 0.5961(11) -0.1617(7) 0.9208(3) 0.247(16) Uiso 1 1 d G U . . .
H13B H 0.5900 -0.1930 0.9183 0.297 Uiso 1 1 calc R U . . .
C14B C 0.6416(9) -0.1441(9) 0.9196(3) 0.245(16) Uiso 1 1 d G U . . .
H14B H 0.6660 -0.1637 0.9163 0.294 Uiso 1 1 calc R U . . .
C15B C 0.6507(7) -0.0973(9) 0.9233(3) 0.178(11) Uiso 1 1 d G U . . .
H15B H 0.6812 -0.0856 0.9225 0.213 Uiso 1 1 calc R U . . .
N3B N 0.7217(8) 0.0278(7) 0.9517(3) 0.141(7) Uiso 1 1 d . . . . .
H3BA H 0.7348 0.0017 0.9491 0.170 Uiso 1 1 calc R U . . .
C16B C 0.7502(10) 0.0683(11) 0.9544(4) 0.153(9) Uiso 1 1 d D . . . .
H16B H 0.7317 0.0975 0.9542 0.183 Uiso 1 1 calc R U . . .
C17B C 0.7873(9) 0.0673(10) 0.9414(3) 0.127(8) Uiso 1 1 d . . . . .
O3B O 0.8052(7) 0.0327(7) 0.9362(2) 0.159(6) Uiso 1 1 d . . . . .
C18B C 0.7738(15) 0.0602(15) 0.9702(4) 0.230(16) Uiso 1 1 d D . . . .
H18B H 0.7898 0.0297 0.9708 0.277 Uiso 1 1 calc R U . . .
C19B C 0.7332(18) 0.065(2) 0.9822(7) 0.31(3) Uiso 1 1 d D . . . .
H19D H 0.7104 0.0409 0.9805 0.460 Uiso 1 1 calc R U . . .
H19E H 0.7456 0.0630 0.9927 0.460 Uiso 1 1 calc R U . . .
H19F H 0.7184 0.0955 0.9809 0.460 Uiso 1 1 calc R U . . .
C20B C 0.8047(15) 0.1008(15) 0.9747(6) 0.254(18) Uiso 1 1 d D . . . .
H20D H 0.8190 0.0945 0.9847 0.381 Uiso 1 1 calc R U . . .
H20E H 0.8287 0.1049 0.9669 0.381 Uiso 1 1 calc R U . . .
H20F H 0.7860 0.1289 0.9754 0.381 Uiso 1 1 calc R U . . .
N4B N 0.7997(7) 0.1109(7) 0.9360(3) 0.136(6) Uiso 1 1 d . . . . .
H4BA H 0.7853 0.1352 0.9397 0.164 Uiso 1 1 calc R U . . .
C21B C 0.8360(8) 0.1177(8) 0.9244(3) 0.124(7) Uiso 1 1 d . . . . .
H21B H 0.8331 0.0952 0.9157 0.149 Uiso 1 1 calc R U . . .
C22B C 0.8862(9) 0.1129(9) 0.9333(4) 0.136(8) Uiso 1 1 d . . . . .
O4B O 0.8933(6) 0.1331(6) 0.9450(2) 0.139(5) Uiso 1 1 d . . . . .
C23B C 0.8313(12) 0.1673(12) 0.9188(4) 0.193(12) Uiso 1 1 d . . . . .
H23C H 0.8389 0.1891 0.9272 0.231 Uiso 1 1 calc R U . . .
H23D H 0.7994 0.1734 0.9153 0.231 Uiso 1 1 calc R U . . .
C24B C 0.8668(8) 0.1734(8) 0.9047(3) 0.178(11) Uiso 1 1 d G U . . .
C25B C 0.8607(8) 0.1583(8) 0.8893(4) 0.198(13) Uiso 1 1 d G U . . .
H25B H 0.8321 0.1453 0.8861 0.238 Uiso 1 1 calc R U . . .
C26B C 0.8974(12) 0.1625(10) 0.8785(3) 0.31(2) Uiso 1 1 d G U . . .
H26B H 0.8934 0.1524 0.8682 0.372 Uiso 1 1 calc R U . . .
C27B C 0.9401(10) 0.1819(11) 0.8832(4) 0.242(16) Uiso 1 1 d G U . . .
H27B H 0.9647 0.1847 0.8760 0.291 Uiso 1 1 calc R U . . .
C28B C 0.9462(8) 0.1970(9) 0.8986(4) 0.243(16) Uiso 1 1 d G U . . .
H28B H 0.9747 0.2100 0.9018 0.291 Uiso 1 1 calc R U . . .
C29B C 0.9095(11) 0.1928(9) 0.9094(3) 0.208(13) Uiso 1 1 d G U . . .
H29B H 0.9135 0.2030 0.9197 0.249 Uiso 1 1 calc R U . . .
N5B N 0.9163(6) 0.0815(6) 0.9248(2) 0.124(6) Uiso 1 1 d . . . . .
H5BA H 0.9071 0.0663 0.9166 0.148 Uiso 1 1 calc R U . . .
C30B C 0.9638(9) 0.0769(9) 0.9312(3) 0.144(9) Uiso 1 1 d D . . . .
H30B H 0.9710 0.1010 0.9391 0.173 Uiso 1 1 calc R U . . .
C31B C 0.9949(14) 0.0801(14) 0.9171(6) 0.197(13) Uiso 1 1 d . . . . .
O5B O 0.9901(9) 0.0626(9) 0.9035(4) 0.215(9) Uiso 1 1 d . . . . .
C32B C 0.9699(10) 0.0266(10) 0.9375(4) 0.170(11) Uiso 1 1 d D . . . .
H32B H 0.9632 0.0029 0.9294 0.204 Uiso 1 1 calc R U . . .
C33B C 1.0208(12) 0.0217(16) 0.9441(5) 0.245(17) Uiso 1 1 d D . . . .
H33D H 1.0430 0.0250 0.9357 0.368 Uiso 1 1 calc R U . . .
H33E H 1.0264 0.0457 0.9519 0.368 Uiso 1 1 calc R U . . .
H33F H 1.0245 -0.0088 0.9489 0.368 Uiso 1 1 calc R U . . .
C34B C 0.9381(12) 0.0207(13) 0.9519(4) 0.202(13) Uiso 1 1 d D . . . .
H34D H 0.9415 -0.0106 0.9560 0.303 Uiso 1 1 calc R U . . .
H34E H 0.9468 0.0432 0.9598 0.303 Uiso 1 1 calc R U . . .
H34F H 0.9059 0.0258 0.9488 0.303 Uiso 1 1 calc R U . . .
N6B N 1.0354(7) 0.1113(7) 0.9199(3) 0.144(7) Uiso 1 1 d . . . . .
H6BA H 1.0349 0.1290 0.9281 0.173 Uiso 1 1 calc R U . . .
C35B C 1.0739(6) 0.1140(7) 0.9102(3) 0.154(9) Uiso 1 1 d G U . . .
C36B C 1.0715(8) 0.1191(9) 0.8939(3) 0.220(14) Uiso 1 1 d G U . . .
H36B H 1.0424 0.1187 0.8889 0.264 Uiso 1 1 calc R U . . .
C37B C 1.1125(12) 0.1248(10) 0.8852(2) 0.28(2) Uiso 1 1 d G U . . .
H37B H 1.1108 0.1282 0.8743 0.342 Uiso 1 1 calc R U . . .
C38B C 1.1559(9) 0.1255(10) 0.8927(3) 0.262(18) Uiso 1 1 d G U . . .
H38B H 1.1834 0.1293 0.8868 0.315 Uiso 1 1 calc R U . . .
C39B C 1.1584(6) 0.1204(8) 0.9090(3) 0.168(10) Uiso 1 1 d G U . . .
C40B C 1.1174(8) 0.1147(7) 0.9177(2) 0.152(9) Uiso 1 1 d G U . . .
H40B H 1.1191 0.1113 0.9286 0.182 Uiso 1 1 calc R U . . .
C41B C 1.2042(11) 0.1228(12) 0.9202(5) 0.173(11) Uiso 1 1 d . . . . .
O6B O 1.2029(6) 0.1426(7) 0.9329(3) 0.158(6) Uiso 1 1 d . . . . .
N7B N 1.2427(9) 0.0942(9) 0.9146(3) 0.170(8) Uiso 1 1 d D U . . .
C42B C 1.2815(10) 0.0974(10) 0.9259(4) 0.162(10) Uiso 1 1 d D U . . .
H42B H 1.2693 0.0863 0.9361 0.194 Uiso 1 1 calc R U . . .
C43B C 1.3058(13) 0.1449(15) 0.9290(6) 0.196(13) Uiso 1 1 d . U . . .
O7B O 1.3168(9) 0.1687(10) 0.9176(4) 0.219(10) Uiso 1 1 d . U . . .
C44B C 1.2477(14) 0.0658(14) 0.9006(5) 0.226(15) Uiso 1 1 d D U . . .
H44C H 1.2446 0.0846 0.8911 0.272 Uiso 1 1 calc R U . . .
H44D H 1.2250 0.0403 0.9004 0.272 Uiso 1 1 calc R U . . .
C45B C 1.2975(16) 0.048(2) 0.9026(7) 0.30(2) Uiso 1 1 d D U . . .
H45C H 1.3182 0.0629 0.8951 0.357 Uiso 1 1 calc R U . . .
H45D H 1.2983 0.0140 0.9007 0.357 Uiso 1 1 calc R U . . .
C46B C 1.3142(18) 0.0580(17) 0.9195(6) 0.29(2) Uiso 1 1 d D U . . .
H46C H 1.3467 0.0685 0.9194 0.351 Uiso 1 1 calc R U . . .
H46D H 1.3119 0.0299 0.9260 0.351 Uiso 1 1 calc R U . . .
N8B N 1.3103(8) 0.1592(9) 0.9428(3) 0.158(8) Uiso 1 1 d . . . . .
H8BA H 1.2983 0.1424 0.9502 0.190 Uiso 1 1 calc R U . . .
C47B C 1.3330(12) 0.2001(12) 0.9471(4) 0.188(12) Uiso 1 1 d . . . . .
H47A H 1.3162 0.2153 0.9556 0.226 Uiso 1 1 calc R U . . .
H47B H 1.3338 0.2216 0.9382 0.226 Uiso 1 1 calc R U . . .
C48B C 1.3851(8) 0.1881(9) 0.9525(3) 0.120(7) Uiso 1 1 d . . . . .
O8B O 1.4003(6) 0.1503(7) 0.9493(2) 0.155(6) Uiso 1 1 d . . . . .
N9B N 1.4072(7) 0.2193(8) 0.9601(3) 0.144(7) Uiso 1 1 d D U . . .
C49B C 1.4570(9) 0.2118(10) 0.9643(4) 0.159(10) Uiso 1 1 d D U . . .
H49B H 1.4751 0.2033 0.9549 0.191 Uiso 1 1 calc R U . . .
C50B C 1.4614(10) 0.1748(9) 0.9763(4) 0.137(8) Uiso 1 1 d . U . . .
O9B O 1.4362(7) 0.1689(6) 0.9883(3) 0.162(6) Uiso 1 1 d . U . . .
C51B C 1.3943(14) 0.2675(11) 0.9634(5) 0.221(14) Uiso 1 1 d D U . . .
H51C H 1.3723 0.2681 0.9721 0.265 Uiso 1 1 calc R U . . .
H51D H 1.3784 0.2805 0.9542 0.265 Uiso 1 1 calc R U . . .
C52B C 1.4361(14) 0.2976(15) 0.9673(7) 0.279(19) Uiso 1 1 d D U . . .
H52C H 1.4303 0.3168 0.9766 0.335 Uiso 1 1 calc R U . . .
H52D H 1.4448 0.3178 0.9585 0.335 Uiso 1 1 calc R U . . .
C53B C 1.4730(14) 0.2601(11) 0.9704(5) 0.215(14) Uiso 1 1 d D U . . .
H53C H 1.4789 0.2581 0.9817 0.257 Uiso 1 1 calc R U . . .
H53D H 1.5022 0.2689 0.9653 0.257 Uiso 1 1 calc R U . . .
N10B N 1.5007(8) 0.1496(8) 0.9760(3) 0.158(8) Uiso 1 1 d . . . . .
H10B H 1.5158 0.1532 0.9673 0.189 Uiso 1 1 calc R U . . .
C54B C 1.5111(5) 0.1166(6) 1.0021(2) 0.149(9) Uiso 1 1 d G U . . .
H54B H 1.4861 0.1349 1.0057 0.179 Uiso 1 1 calc R U . . .
C55B C 1.5241(6) 0.1180(6) 0.9863(2) 0.136(8) Uiso 1 1 d G U . . .
C56B C 1.5615(7) 0.0907(7) 0.98101(18) 0.162(10) Uiso 1 1 d G U . . .
H56B H 1.5702 0.0917 0.9704 0.195 Uiso 1 1 calc R U . . .
C57B C 1.5859(6) 0.0620(6) 0.9915(3) 0.182(11) Uiso 1 1 d G U . . .
H57B H 1.6109 0.0437 0.9879 0.218 Uiso 1 1 calc R U . . .
C58B C 1.5728(6) 0.0605(6) 1.0073(2) 0.156(9) Uiso 1 1 d G U . . .
H58B H 1.5891 0.0413 1.0143 0.187 Uiso 1 1 calc R U . . .
N11B N 1.5355(7) 0.0878(7) 1.01259(18) 0.188(9) Uiso 1 1 d G U . . .
N1C N 0.3865(14) 0.4473(10) 0.9042(3) 0.283(16) Uiso 1 1 d G U . . .
C1C C 0.4351(14) 0.4417(11) 0.9032(4) 0.31(2) Uiso 1 1 d G U . A .
H1CA H 0.4521 0.4314 0.9119 0.374 Uiso 1 1 calc R U . . .
C2C C 0.4581(8) 0.4516(11) 0.8891(5) 0.278(19) Uiso 1 1 d G U . A .
H2CA H 0.4906 0.4479 0.8884 0.334 Uiso 1 1 calc R U . . .
C3C C 0.4326(12) 0.4671(10) 0.8761(3) 0.231(15) Uiso 1 1 d G U . A .
H3CA H 0.4480 0.4737 0.8667 0.277 Uiso 1 1 calc R U . . .
C4C C 0.3841(12) 0.4726(9) 0.8772(3) 0.202(13) Uiso 1 1 d G U . A .
C5C C 0.3610(9) 0.4627(10) 0.8912(4) 0.229(15) Uiso 1 1 d G U . A .
H5CA H 0.3286 0.4664 0.8920 0.275 Uiso 1 1 calc R U . . .
C6C C 0.3560(11) 0.4792(11) 0.8630(5) 0.164(10) Uiso 1 1 d . . . . .
O1C O 0.3700(8) 0.4720(7) 0.8501(3) 0.184(7) Uiso 1 1 d . . . . .
N2C N 0.3113(9) 0.5033(8) 0.8640(3) 0.168(8) Uiso 1 1 d . . . . .
H2CB H 0.3029 0.5159 0.8728 0.201 Uiso 1 1 calc R U . . .
C7C C 0.2808(11) 0.5064(11) 0.8507(4) 0.167(11) Uiso 1 1 d . . . . .
H7CA H 0.2905 0.4832 0.8428 0.201 Uiso 1 1 calc R U . . .
C8C C 0.2897(11) 0.5546(14) 0.8446(5) 0.177(12) Uiso 1 1 d . . . . .
O2C O 0.2877(8) 0.5907(9) 0.8529(3) 0.202(8) Uiso 1 1 d . . . . .
C9C C 0.2304(9) 0.4975(9) 0.8552(4) 0.150(9) Uiso 1 1 d . . . . .
H9CA H 0.2233 0.5129 0.8651 0.180 Uiso 1 1 calc R U . . .
H9CB H 0.2096 0.5102 0.8472 0.180 Uiso 1 1 calc R U . . .
C10C C 0.2234(8) 0.4496(7) 0.8566(4) 0.174(11) Uiso 1 1 d G U . . .
C11C C 0.2182(8) 0.4204(10) 0.8435(3) 0.182(11) Uiso 1 1 d G U . . .
H11C H 0.2203 0.4329 0.8334 0.218 Uiso 1 1 calc R U . . .
C12C C 0.2099(9) 0.3726(9) 0.8456(4) 0.217(14) Uiso 1 1 d G U . . .
H12C H 0.2064 0.3530 0.8369 0.261 Uiso 1 1 calc R U . . .
C13C C 0.2069(10) 0.3540(8) 0.8608(5) 0.261(18) Uiso 1 1 d G U . . .
H13C H 0.2013 0.3219 0.8622 0.314 Uiso 1 1 calc R U . . .
C14C C 0.2121(11) 0.3832(13) 0.8738(3) 0.29(2) Uiso 1 1 d G U . . .
H14C H 0.2100 0.3707 0.8839 0.350 Uiso 1 1 calc R U . . .
C15C C 0.2204(10) 0.4310(12) 0.8717(3) 0.270(19) Uiso 1 1 d G U . . .
H15C H 0.2239 0.4506 0.8804 0.325 Uiso 1 1 calc R U . . .
N3C N 0.2943(8) 0.5605(9) 0.8294(4) 0.167(8) Uiso 1 1 d . . . . .
H3CB H 0.2944 0.5357 0.8236 0.201 Uiso 1 1 calc R U . . .
C16C C 0.2991(11) 0.6060(12) 0.8216(4) 0.181(12) Uiso 1 1 d D . . . .
H16C H 0.2888 0.6305 0.8289 0.217 Uiso 1 1 calc R U . . .
C17C C 0.2622(11) 0.6034(13) 0.8076(4) 0.171(11) Uiso 1 1 d . . . . .
O3C O 0.2579(6) 0.5700(7) 0.7985(2) 0.153(6) Uiso 1 1 d . . . . .
C18C C 0.3479(13) 0.6203(15) 0.8149(5) 0.236(17) Uiso 1 1 d D . . . .
H18C H 0.3489 0.6511 0.8097 0.283 Uiso 1 1 calc R U . . .
C19C C 0.380(3) 0.615(3) 0.8295(8) 0.41(4) Uiso 1 1 d D . . . .
H19G H 0.3730 0.6399 0.8369 0.613 Uiso 1 1 calc R U . . .
H19H H 0.3748 0.5852 0.8344 0.613 Uiso 1 1 calc R U . . .
H19I H 0.4124 0.6176 0.8263 0.613 Uiso 1 1 calc R U . . .
C20C C 0.3637(14) 0.5798(13) 0.8049(5) 0.218(15) Uiso 1 1 d D . . . .
H20G H 0.3459 0.5793 0.7953 0.328 Uiso 1 1 calc R U . . .
H20H H 0.3966 0.5833 0.8025 0.328 Uiso 1 1 calc R U . . .
H20I H 0.3589 0.5509 0.8106 0.328 Uiso 1 1 calc R U . . .
N4C N 0.2459(8) 0.6470(8) 0.8028(3) 0.151(7) Uiso 1 1 d . . . . .
H4CA H 0.2552 0.6716 0.8078 0.181 Uiso 1 1 calc R U . . .
C21C C 0.2155(9) 0.6525(9) 0.7904(3) 0.136(8) Uiso 1 1 d . . . . .
H21C H 0.1928 0.6265 0.7901 0.163 Uiso 1 1 calc R U . . .
C22C C 0.2441(11) 0.6526(11) 0.7758(4) 0.153(9) Uiso 1 1 d . . . . .
O4C O 0.2820(7) 0.6802(7) 0.7742(2) 0.171(7) Uiso 1 1 d . . . . .
C23C C 0.1897(12) 0.6996(12) 0.7924(4) 0.193(13) Uiso 1 1 d . . . . .
H23E H 0.2121 0.7254 0.7920 0.232 Uiso 1 1 calc R U . . .
H23F H 0.1739 0.7004 0.8025 0.232 Uiso 1 1 calc R U . . .
C24C C 0.1509(10) 0.7052(9) 0.7781(3) 0.182(11) Uiso 1 1 d G U . . .
C25C C 0.1062(11) 0.6854(9) 0.7787(3) 0.224(14) Uiso 1 1 d G U . . .
H25C H 0.0965 0.6692 0.7877 0.269 Uiso 1 1 calc R U . . .
C26C C 0.0759(8) 0.6899(10) 0.7659(4) 0.235(15) Uiso 1 1 d G U . . .
H26C H 0.0459 0.6767 0.7663 0.282 Uiso 1 1 calc R U . . .
C27C C 0.0903(11) 0.7142(11) 0.7526(3) 0.260(18) Uiso 1 1 d G U . . .
H27C H 0.0701 0.7173 0.7440 0.312 Uiso 1 1 calc R U . . .
C28C C 0.1351(13) 0.7340(10) 0.7520(3) 0.240(16) Uiso 1 1 d G U . . .
H28C H 0.1448 0.7503 0.7430 0.287 Uiso 1 1 calc R U . . .
C29C C 0.1654(8) 0.7295(9) 0.7647(4) 0.265(18) Uiso 1 1 d G U . . .
H29C H 0.1953 0.7427 0.7644 0.318 Uiso 1 1 calc R U . . .
N5C N 0.2330(8) 0.6293(8) 0.7627(3) 0.148(7) Uiso 1 1 d . . . . .
H5CB H 0.2079 0.6124 0.7634 0.177 Uiso 1 1 calc R U . . .
C30C C 0.2556(11) 0.6279(10) 0.7483(4) 0.168(10) Uiso 1 1 d D . . . .
H30C H 0.2790 0.6532 0.7484 0.202 Uiso 1 1 calc R U . . .
C31C C 0.2230(15) 0.6389(15) 0.7358(5) 0.203(14) Uiso 1 1 d . . . . .
O5C O 0.1819(12) 0.6209(11) 0.7353(4) 0.253(11) Uiso 1 1 d . . . . .
C32C C 0.2825(13) 0.5824(12) 0.7453(5) 0.202(13) Uiso 1 1 d D . . . .
H32C H 0.2603 0.5561 0.7463 0.242 Uiso 1 1 calc R U . . .
C33C C 0.3066(18) 0.5788(18) 0.7293(5) 0.28(2) Uiso 1 1 d D . . . .
H33G H 0.2835 0.5823 0.7211 0.422 Uiso 1 1 calc R U . . .
H33H H 0.3298 0.6032 0.7284 0.422 Uiso 1 1 calc R U . . .
H33I H 0.3216 0.5486 0.7284 0.422 Uiso 1 1 calc R U . . .
C34C C 0.3194(15) 0.5768(17) 0.7580(5) 0.259(19) Uiso 1 1 d D . . . .
H34G H 0.3366 0.5481 0.7563 0.388 Uiso 1 1 calc R U . . .
H34H H 0.3406 0.6030 0.7577 0.388 Uiso 1 1 calc R U . . .
H34I H 0.3043 0.5756 0.7682 0.388 Uiso 1 1 calc R U . . .
N6C N 0.2273(9) 0.6740(10) 0.7245(3) 0.179(9) Uiso 1 1 d . . . . .
H6CA H 0.2490 0.6936 0.7271 0.215 Uiso 1 1 calc R U . . .
C35C C 0.2079(11) 0.6868(9) 0.7108(3) 0.210(14) Uiso 1 1 d G U . . .
C36C C 0.1591(11) 0.6874(10) 0.7093(3) 0.235(15) Uiso 1 1 d G U . . .
H36C H 0.1402 0.6825 0.7181 0.282 Uiso 1 1 calc R U . . .
C37C C 0.1386(7) 0.6955(10) 0.6947(4) 0.233(15) Uiso 1 1 d G U . . .
H37C H 0.1060 0.6959 0.6937 0.280 Uiso 1 1 calc R U . . .
C38C C 0.1668(12) 0.7029(10) 0.6815(3) 0.247(17) Uiso 1 1 d G U . . .
H38C H 0.1531 0.7083 0.6717 0.297 Uiso 1 1 calc R U . . .
C39C C 0.2156(11) 0.7023(9) 0.6830(3) 0.222(15) Uiso 1 1 d G U . . .
C40C C 0.2361(7) 0.6942(9) 0.6976(4) 0.180(11) Uiso 1 1 d G U . . .
H40C H 0.2687 0.6938 0.6986 0.216 Uiso 1 1 calc R U . . .
C41C C 0.2456(15) 0.7169(15) 0.6679(6) 0.211(15) Uiso 1 1 d . . . . .
O6C O 0.2840(9) 0.7397(9) 0.6730(3) 0.204(8) Uiso 1 1 d . . . . .
N7C N 0.2473(16) 0.6961(15) 0.6556(5) 0.280(17) Uiso 1 1 d D U . . .
C42C C 0.2831(15) 0.6982(16) 0.6432(5) 0.261(17) Uiso 1 1 d D U . . .
H42C H 0.3143 0.6883 0.6469 0.313 Uiso 1 1 calc R U . . .
C43C C 0.2830(15) 0.7468(15) 0.6372(5) 0.208(14) Uiso 1 1 d D U . . .
O7C O 0.2497(13) 0.7764(13) 0.6364(4) 0.285(14) Uiso 1 1 d D U . . .
C44C C 0.2052(16) 0.673(2) 0.6488(7) 0.36(3) Uiso 1 1 d D U . . .
H44E H 0.1877 0.6940 0.6418 0.428 Uiso 1 1 calc R U . . .
H44F H 0.1845 0.6600 0.6567 0.428 Uiso 1 1 calc R U . . .
C45C C 0.234(2) 0.6358(18) 0.6399(7) 0.34(2) Uiso 1 1 d D U . . .
H45E H 0.2522 0.6166 0.6470 0.402 Uiso 1 1 calc R U . . .
H45F H 0.2133 0.6157 0.6336 0.402 Uiso 1 1 calc R U . . .
C46C C 0.265(2) 0.6672(19) 0.6296(6) 0.36(3) Uiso 1 1 d D U . . .
H46E H 0.2464 0.6851 0.6219 0.427 Uiso 1 1 calc R U . . .
H46F H 0.2894 0.6499 0.6243 0.427 Uiso 1 1 calc R U . . .
N8C N 0.3228(12) 0.7686(12) 0.6364(4) 0.217(12) Uiso 1 1 d . . . . .
H8CA H 0.3451 0.7555 0.6417 0.260 Uiso 1 1 calc R U . . .
C47C C 0.3372(18) 0.8119(18) 0.6281(7) 0.27(2) Uiso 1 1 d . . . . .
H47E H 0.3584 0.8288 0.6351 0.322 Uiso 1 1 calc R U . . .
H47F H 0.3093 0.8312 0.6269 0.322 Uiso 1 1 calc R U . . .
C48C C 0.362(3) 0.809(3) 0.6115(9) 0.35(3) Uiso 1 1 d D . . . .
O8C O 0.3695(11) 0.7661(13) 0.6068(4) 0.265(13) Uiso 1 1 d . . . . .
N9C N 0.3627(17) 0.8428(19) 0.5988(6) 0.34(2) Uiso 1 1 d D U . . .
C49C C 0.3880(17) 0.8288(15) 0.5845(6) 0.30(2) Uiso 1 1 d D U . . .
H49C H 0.3739 0.8012 0.5794 0.358 Uiso 1 1 calc R U . . .
C50C C 0.4380(17) 0.8215(17) 0.5887(6) 0.259(19) Uiso 1 1 d D U . . .
O9C O 0.4562(14) 0.8460(16) 0.5989(6) 0.333(18) Uiso 1 1 d D U . . .
C51C C 0.345(3) 0.891(2) 0.6001(7) 0.38(3) Uiso 1 1 d D U . . .
H51E H 0.3565 0.9076 0.6093 0.461 Uiso 1 1 calc R U . . .
H51F H 0.3104 0.8926 0.5998 0.461 Uiso 1 1 calc R U . . .
C52C C 0.368(2) 0.9063(16) 0.5847(6) 0.30(2) Uiso 1 1 d D U . . .
H52E H 0.3441 0.9231 0.5787 0.358 Uiso 1 1 calc R U . . .
H52F H 0.3918 0.9292 0.5875 0.358 Uiso 1 1 calc R U . . .
C53C C 0.391(2) 0.8715(19) 0.5735(6) 0.33(2) Uiso 1 1 d D U . . .
H53E H 0.4228 0.8801 0.5709 0.394 Uiso 1 1 calc R U . . .
H53F H 0.3725 0.8672 0.5639 0.394 Uiso 1 1 calc R U . . .
N10C N 0.4574(15) 0.7863(13) 0.5794(5) 0.283(18) Uiso 1 1 d D . . . .
H10C H 0.4377 0.7699 0.5741 0.340 Uiso 1 1 calc R U . . .
C54C C 0.5174(14) 0.7264(10) 0.5753(4) 0.28(2) Uiso 1 1 d DG U . . .
H54C H 0.4945 0.7056 0.5717 0.339 Uiso 1 1 calc R U . . .
C55C C 0.5063(11) 0.7736(10) 0.5776(5) 0.34(3) Uiso 1 1 d G U . . .
C56C C 0.5406(13) 0.8047(10) 0.5830(5) 0.30(2) Uiso 1 1 d DG U . . .
H56C H 0.5332 0.8362 0.5846 0.361 Uiso 1 1 calc R U . . .
C57C C 0.5859(12) 0.7886(15) 0.5861(5) 0.35(3) Uiso 1 1 d G U . . .
H57C H 0.6088 0.8094 0.5897 0.416 Uiso 1 1 calc R U . . .
C58C C 0.5970(12) 0.7414(16) 0.5837(5) 0.33(2) Uiso 1 1 d G U . . .
H58C H 0.6273 0.7306 0.5858 0.395 Uiso 1 1 calc R U . . .
N11C N 0.5628(15) 0.7103(11) 0.5783(5) 0.33(2) Uiso 1 1 d G U . . .
O108 O 1.360(3) 0.180(3) 0.8799(10) 0.32(3) Uiso 0.5 1 d . . P . .
O107 O 0.4431(14) 0.6978(14) 0.6066(5) 0.178(14) Uiso 0.5 1 d . . P . .
O106 O 0.4630(18) 0.8999(18) 0.6371(6) 0.224(19) Uiso 0.5 1 d . . P . .
O105 O 0.453(3) -0.119(3) 1.0541(11) 0.33(3) Uiso 0.5 1 d . . P . .
O101 O 0.215(3) 0.471(3) 0.6988(11) 0.34(4) Uiso 0.5 1 d . . P . .
O104 O 0.449(4) -0.156(4) 1.0426(13) 0.37(4) Uiso 0.5 1 d . . P . .
O103 O 0.335(3) 0.360(3) 0.9880(10) 0.32(3) Uiso 0.5 1 d . . P B -1
O102 O 0.164(3) 0.830(3) 0.7140(10) 0.31(3) Uiso 0.5 1 d . . P . .
O110 O 0.659(3) 0.293(3) 0.8986(11) 0.33(3) Uiso 0.5 1 d . . P . .
O111 O 1.0831(16) 0.2449(16) 0.8925(6) 0.200(16) Uiso 0.5 1 d . . P . .

loop_
_atom_site_aniso_label
_atom_site_aniso_U_11
_atom_site_aniso_U_22
_atom_site_aniso_U_33
_atom_site_aniso_U_23
_atom_site_aniso_U_13
_atom_site_aniso_U_12
Zn1 0.144(3) 0.185(4) 0.378(8) 0.049(4) 0.054(4) 0.009(3)
Br1 0.240(6) 0.221(5) 0.429(11) -0.030(6) 0.004(6) 0.009(4)
Br2 0.202(5) 0.260(6) 0.490(12) 0.119(7) 0.109(6) -0.007(4)
Zn2 0.147(3) 0.311(6) 0.185(4) 0.033(4) -0.035(3) 0.031(3)
Br3 0.204(5) 0.469(11) 0.289(8) 0.126(7) -0.069(5) 0.062(5)
Br4 0.254(6) 0.362(8) 0.244(6) -0.078(6) -0.028(5) 0.001(5)
Zn3A 0.300(17) 0.39(3) 0.157(14) 0.069(16) 0.010(11) 0.01(2)
Br5A 0.58(4) 0.36(3) 0.31(3) 0.17(3) 0.04(3) 0.10(3)
Br6A 0.60(5) 0.61(5) 0.28(2) -0.05(3) -0.06(3) -0.19(5)
Zn3B 0.41(3) 0.29(2) 0.23(2) 0.034(18) 0.025(16) -0.02(2)
Br5B 0.55(4) 0.44(4) 0.37(3) 0.17(3) 0.12(3) 0.21(3)
Br6B 0.46(4) 0.72(8) 0.35(4) -0.03(5) -0.08(3) 0.04(5)

loop_
_atom_type_symbol
_atom_type_description
_atom_type_scat_dispersion_real
_atom_type_scat_dispersion_imag
_atom_type_scat_source
C C 0.0074 0.0035 'International Tables Vol C Tables 4.2.6.8 and 6.1.1.4'
H H 0.0000 0.0000 'International Tables Vol C Tables 4.2.6.8 and 6.1.1.4'
N N 0.0135 0.0071 'International Tables Vol C Tables 4.2.6.8 and 6.1.1.4'
O O 0.0225 0.0128 'International Tables Vol C Tables 4.2.6.8 and 6.1.1.4'
Zn Zn -0.4024 2.5545 'International Tables Vol C Tables 4.2.6.8 and 6.1.1.4'
Br Br -2.1210 0.5893 'International Tables Vol C Tables 4.2.6.8 and 6.1.1.4'

loop_
_geom_angle_atom_site_label_1
_geom_angle_atom_site_label_2
_geom_angle_atom_site_label_3
_geom_angle
_geom_angle_site_symmetry_1
_geom_angle_site_symmetry_3
N1B Zn1 N11A 102.2(8) . .
N1B Zn1 Br1 104.8(7) . .
N11A Zn1 Br1 106.6(7) . .
N1B Zn1 Br2 106.0(8) . .
N11A Zn1 Br2 110.2(8) . .
Br1 Zn1 Br2 124.7(4) . .
N11B Zn2 N1A 99.0(8) . .
N11B Zn2 Br4 110.6(6) . .
N1A Zn2 Br4 105.5(6) . .
N11B Zn2 Br3 105.7(7) . .
N1A Zn2 Br3 106.8(7) . .
Br4 Zn2 Br3 126.0(4) . .
N11C Zn3A N1C 101(6) 8_666 .
N11C Zn3A Br5A 109(10) 8_666 .
N1C Zn3A Br5A 102.3(17) . .
N11C Zn3A Br6A 123(10) 8_666 .
N1C Zn3A Br6A 109.1(15) . .
Br5A Zn3A Br6A 110.6(19) . .
N11C Zn3A C54C 32(10) 8_666 8_666
N1C Zn3A C54C 107.5(16) . 8_666
Br5A Zn3A C54C 134.0(15) . 8_666
Br6A Zn3A C54C 91.8(17) . 8_666
Br5B Zn3B N1C 120.5(16) . .
Br5B Zn3B N11C 122(10) . 8_666
N1C Zn3B N11C 95(8) . 8_666
Br5B Zn3B Br6B 116(2) . .
N1C Zn3B Br6B 100(2) . .
N11C Zn3B Br6B 99(10) 8_666 .
C1A N1A C5A 120.0 . .
C1A N1A Zn2 118.5(12) . .
C5A N1A Zn2 121.2(12) . .
C2A C1A N1A 120.0 . .
C3A C2A C1A 120.0 . .
C3A C2A C6A 123.3(18) . .
C1A C2A C6A 116.5(18) . .
C2A C3A C4A 120.0 . .
C5A C4A C3A 120.0 . .
C4A C5A N1A 120.0 . .
N2A C6A O1A 117(2) . .
N2A C6A C2A 126(2) . .
O1A C6A C2A 116(2) . .
C6A N2A C7A 128(2) . .
C9A C7A N2A 112(2) . .
C9A C7A C8A 110(2) . .
N2A C7A C8A 108(2) . .
O2A C8A N3A 123(2) . .
O2A C8A C7A 126(2) . .
N3A C8A C7A 109(2) . .
C7A C9A C10A 105(2) . .
C11A C10A C15A 120.0 . .
C11A C10A C9A 118(3) . .
C15A C10A C9A 121(3) . .
C12A C11A C10A 120.00(5) . .
C11A C12A C13A 120.0 . .
C12A C13A C14A 120.0 . .
C15A C14A C13A 120.00(6) . .
C14A C15A C10A 120.0 . .
C8A N3A C16A 124(2) . .
N3A C16A C18A 110(2) . .
N3A C16A C17A 106(2) . .
C18A C16A C17A 110(2) . .
O3A C17A N4A 124(3) . .
O3A C17A C16A 120(3) . .
N4A C17A C16A 117(3) . .
C20A C18A C16A 117(3) . .
C20A C18A C19A 111(3) . .
C16A C18A C19A 103(3) . .
C17A N4A C21A 121(2) . .
N4A C21A C22A 109(2) . .
N4A C21A C23A 105(2) . .
C22A C21A C23A 109(2) . .
O4A C22A N5A 132(2) . .
O4A C22A C21A 115(2) . .
N5A C22A C21A 113(2) . .
C24A C23A C21A 104(2) . .
C25A C24A C29A 120.0 . .
C25A C24A C23A 119(3) . .
C29A C24A C23A 121(3) . .
C26A C25A C24A 120.0 . .
C27A C26A C25A 120.00(5) . .
C28A C27A C26A 120.0 . .
C27A C28A C29A 120.0 . .
C28A C29A C24A 120.0 . .
C22A N5A C30A 122(2) . .
N5A C30A C31A 107(3) . .
N5A C30A C32A 110(2) . .
C31A C30A C32A 125(3) . .
O5A C31A N6A 128(5) . .
O5A C31A C30A 111(5) . .
N6A C31A C30A 111(4) . .
C33A C32A C30A 119(3) . .
C33A C32A C34A 97(3) . .
C30A C32A C34A 124(3) . .
C31A N6A C35A 122(3) . .
C36A C35A C40A 120.0 . .
C36A C35A N6A 123(2) . .
C40A C35A N6A 117(2) . .
C35A C36A C37A 120.00(5) . .
C38A C37A C36A 120.0 . .
C37A C38A C39A 120.0 . .
C40A C39A C38A 120.0 . .
C40A C39A C41A 114(3) . .
C38A C39A C41A 126(3) . .
C39A C40A C35A 120.0 . .
O6A C41A N7A 118(4) . .
O6A C41A C39A 124(4) . .
N7A C41A C39A 118(4) . .
C41A N7A C42A 118(3) . .
C41A N7A C44A 130(4) . .
C42A N7A C44A 112(3) . .
N7A C42A C43A 107(3) . .
N7A C42A C46A 104(3) . .
C43A C42A C46A 108(3) . .
O7A C43A N8A 108(4) . .
O7A C43A C42A 131(4) . .
N8A C43A C42A 120(4) . .
N7A C44A C45A 92(3) . .
C46A C45A C44A 103(4) . .
C45A C46A C42A 94(3) . .
C43A N8A C47A 130(3) . .
N8A C47A C48A 103(2) . .
O8A C48A N9A 127(3) . .
O8A C48A C47A 122(3) . .
N9A C48A C47A 111(3) . .
C48A N9A C51A 125(3) . .
C48A N9A C49A 115(3) . .
C51A N9A C49A 119(3) . .
C50A C49A N9A 114(3) . .
C50A C49A C53A 104(3) . .
N9A C49A C53A 108(3) . .
O9A C50A N10A 120(4) . .
O9A C50A C49A 129(4) . .
N10A C50A C49A 109(3) . .
N9A C51A C52A 94(3) . .
C51A C52A C53A 120(3) . .
C49A C53A C52A 98(3) . .
C50A N10A C55A 133(3) . .
C55A C54A N11A 120.0 . .
C56A C55A C54A 120.0 . .
C56A C55A N10A 125(2) . .
C54A C55A N10A 115(2) . .
C55A C56A C57A 120.0 . .
C58A C57A C56A 120.0 . .
N11A C58A C57A 120.0 . .
C58A N11A C54A 120.0 . .
C58A N11A Zn1 118.1(14) . .
C54A N11A Zn1 121.8(14) . .
C1B N1B C5B 120.0 . .
C1B N1B Zn1 121.6(14) . .
C5B N1B Zn1 118.4(14) . .
C2B C1B N1B 120.0 . .
C1B C2B C3B 120.0 . .
C2B C3B C4B 120.0 . .
C3B C4B C5B 120.0 . .
C3B C4B C6B 121(2) . .
C5B C4B C6B 119(2) . .
C4B C5B N1B 120.0 . .
O1B C6B N2B 121(3) . .
O1B C6B C4B 118(3) . .
N2B C6B C4B 121(3) . .
C6B N2B C7B 121(2) . .
N2B C7B C9B 113(2) . .
N2B C7B C8B 110(2) . .
C9B C7B C8B 107(2) . .
O2B C8B N3B 126(3) . .
O2B C8B C7B 121(3) . .
N3B C8B C7B 113(2) . .
C7B C9B C10B 110(2) . .
C11B C10B C15B 120.0 . .
C11B C10B C9B 123(2) . .
C15B C10B C9B 116(2) . .
C12B C11B C10B 120.0 . .
C11B C12B C13B 120.0 . .
C14B C13B C12B 120.0 . .
C13B C14B C15B 120.0 . .
C14B C15B C10B 120.0 . .
C8B N3B C16B 121(2) . .
N3B C16B C18B 106(3) . .
N3B C16B C17B 105(2) . .
C18B C16B C17B 109(3) . .
O3B C17B N4B 121(3) . .
O3B C17B C16B 125(3) . .
N4B C17B C16B 114(2) . .
C20B C18B C16B 112(3) . .
C20B C18B C19B 101(4) . .
C16B C18B C19B 104(4) . .
C17B N4B C21B 122(2) . .
N4B C21B C23B 106(2) . .
N4B C21B C22B 108(2) . .
C23B C21B C22B 108(2) . .
O4B C22B N5B 129(3) . .
O4B C22B C21B 121(2) . .
N5B C22B C21B 110(2) . .
C21B C23B C24B 107(2) . .
C25B C24B C29B 120.0 . .
C25B C24B C23B 127(3) . .
C29B C24B C23B 113(3) . .
C24B C25B C26B 120.0 . .
C27B C26B C25B 120.0 . .
C26B C27B C28B 120.0 . .
C29B C28B C27B 120.0 . .
C28B C29B C24B 120.0 . .
C22B N5B C30B 115(2) . .
C31B C30B N5B 104(3) . .
C31B C30B C32B 106(2) . .
N5B C30B C32B 108(2) . .
O5B C31B N6B 118(4) . .
O5B C31B C30B 130(4) . .
N6B C31B C30B 112(3) . .
C34B C32B C30B 108(3) . .
C34B C32B C33B 105(3) . .
C30B C32B C33B 108(3) . .
C35B N6B C31B 124(3) . .
N6B C35B C36B 124(2) . .
N6B C35B C40B 116(2) . .
C36B C35B C40B 120.0 . .
C37B C36B C35B 120.0 . .
C36B C37B C38B 120.0 . .
C37B C38B C39B 120.0 . .
C38B C39B C40B 120.0 . .
C38B C39B C41B 128(2) . .
C40B C39B C41B 111(2) . .
C39B C40B C35B 120.0 . .
O6B C41B N7B 125(3) . .
O6B C41B C39B 121(3) . .
N7B C41B C39B 113(3) . .
C41B N7B C44B 131(3) . .
C41B N7B C42B 109(3) . .
C44B N7B C42B 120(3) . .
N7B C42B C43B 120(3) . .
N7B C42B C46B 100(3) . .
C43B C42B C46B 115(3) . .
O7B C43B N8B 123(4) . .
O7B C43B C42B 118(4) . .
N8B C43B C42B 120(4) . .
N7B C44B C45B 101(4) . .
C44B C45B C46B 109(4) . .
C45B C46B C42B 106(4) . .
C43B N8B C47B 125(4) . .
N8B C47B C48B 109(3) . .
O8B C48B N9B 125(3) . .
O8B C48B C47B 118(3) . .
N9B C48B C47B 117(3) . .
C48B N9B C51B 130(3) . .
C48B N9B C49B 120(2) . .
C51B N9B C49B 110(2) . .
N9B C49B C50B 111(2) . .
N9B C49B C53B 104(2) . .
C50B C49B C53B 112(3) . .
O9B C50B N10B 115(3) . .
O9B C50B C49B 128(3) . .
N10B C50B C49B 117(3) . .
N9B C51B C52B 113(3) . .
C51B C52B C53B 101(3) . .
C52B C53B C49B 111(3) . .
C50B N10B C55B 136(3) . .
C55B C54B N11B 120.0 . .
C56B C55B C54B 120.0 . .
C56B C55B N10B 120.6(18) . .
C54B C55B N10B 119.3(18) . .
C55B C56B C57B 120.0 . .
C56B C57B C58B 120.0 . .
C57B C58B N11B 120.0 . .
C58B N11B C54B 120.0 . .
C58B N11B Zn2 124.7(12) . .
C54B N11B Zn2 115.1(12) . .
C1C N1C C5C 120.0 . .
C1C N1C Zn3A 117(2) . .
C5C N1C Zn3A 121(2) . .
C1C N1C Zn3B 110(3) . .
C5C N1C Zn3B 125(2) . .
N1C C1C C2C 120.0 . .
C3C C2C C1C 120.0 . .
C2C C3C C4C 120.0 . .
C5C C4C C3C 120.0 . .
C5C C4C C6C 118(3) . .
C3C C4C C6C 120(3) . .
C4C C5C N1C 120.0 . .
O1C C6C N2C 116(3) . .
O1C C6C C4C 124(3) . .
N2C C6C C4C 120(3) . .
C6C N2C C7C 121(3) . .
N2C C7C C8C 103(3) . .
N2C C7C C9C 112(3) . .
C8C C7C C9C 114(3) . .
O2C C8C N3C 117(4) . .
O2C C8C C7C 123(4) . .
N3C C8C C7C 119(4) . .
C10C C9C C7C 109(2) . .
C15C C10C C11C 120.0 . .
C15C C10C C9C 118(3) . .
C11C C10C C9C 122(3) . .
C12C C11C C10C 120.0 . .
C13C C12C C11C 120.0 . .
C14C C13C C12C 120.0 . .
C13C C14C C15C 120.0 . .
C10C C15C C14C 120.0 . .
C8C N3C C16C 125(3) . .
N3C C16C C18C 119(3) . .
N3C C16C C17C 104(3) . .
C18C C16C C17C 109(3) . .
O3C C17C N4C 118(3) . .
O3C C17C C16C 125(3) . .
N4C C17C C16C 114(3) . .
C20C C18C C19C 102(4) . .
C20C C18C C16C 106(3) . .
C19C C18C C16C 102(4) . .
C17C N4C C21C 123(3) . .
N4C C21C C22C 107(2) . .
N4C C21C C23C 108(2) . .
C22C C21C C23C 111(2) . .
N5C C22C O4C 114(3) . .
N5C C22C C21C 124(3) . .
O4C C22C C21C 122(3) . .
C21C C23C C24C 109(2) . .
C25C C24C C29C 120.0 . .
C25C C24C C23C 123(3) . .
C29C C24C C23C 117(3) . .
C26C C25C C24C 120.0 . .
C27C C26C C25C 120.0 . .
C26C C27C C28C 120.0 . .
C27C C28C C29C 120.0 . .
C28C C29C C24C 120.0 . .
C22C N5C C30C 130(3) . .
N5C C30C C31C 110(3) . .
N5C C30C C32C 114(3) . .
C31C C30C C32C 113(3) . .
O5C C31C N6C 110(4) . .
O5C C31C C30C 122(4) . .
N6C C31C C30C 127(4) . .
C34C C32C C30C 109(3) . .
C34C C32C C33C 109(4) . .
C30C C32C C33C 115(3) . .
C35C N6C C31C 139(3) . .
N6C C35C C36C 119(3) . .
N6C C35C C40C 120(3) . .
C36C C35C C40C 120.0 . .
C35C C36C C37C 120.0 . .
C38C C37C C36C 120.0 . .
C37C C38C C39C 120.0 . .
C40C C39C C38C 120.0 . .
C40C C39C C41C 122(3) . .
C38C C39C C41C 117(3) . .
C39C C40C C35C 120.0 . .
N7C C41C O6C 119(5) . .
N7C C41C C39C 126(4) . .
O6C C41C C39C 108(4) . .
C41C N7C C42C 129(5) . .
C41C N7C C44C 122(5) . .
C42C N7C C44C 107(3) . .
N7C C42C C43C 107(3) . .
N7C C42C C46C 106(3) . .
C43C C42C C46C 106(4) . .
O7C C43C N8C 109(4) . .
O7C C43C C42C 130(4) . .
N8C C43C C42C 118(4) . .
N7C C44C C45C 94(3) . .
C46C C45C C44C 100(4) . .
C45C C46C C42C 96(4) . .
C43C N8C C47C 132(4) . .
N8C C47C C48C 120(5) . .
O8C C48C N9C 113(7) . .
O8C C48C C47C 113(5) . .
N9C C48C C47C 130(7) . .
C48C N9C C49C 117(6) . .
C48C N9C C51C 124(6) . .
C49C N9C C51C 119(3) . .
N9C C49C C50C 108(4) . .
N9C C49C C53C 108(3) . .
C50C C49C C53C 102(3) . .
O9C C50C N10C 130(5) . .
O9C C50C C49C 120(4) . .
N10C C50C C49C 110(4) . .
N9C C51C C52C 93(3) . .
C53C C52C C51C 122(4) . .
C52C C53C C49C 97(3) . .
C50C N10C C55C 129(4) . .
C55C C54C N11C 120.00(5) . .
C55C C54C Zn3A 169.1(18) . 8_666
N11C C54C Zn3A 49.1(18) . 8_666
C54C C55C C56C 120.0 . .
C54C C55C N10C 118.3(12) . .
C56C C55C N10C 118.6(12) . .
C57C C56C C55C 120.0 . .
C56C C57C C58C 120.00(6) . .
N11C C58C C57C 120.0 . .
C58C N11C C54C 120.0 . .
C58C N11C Zn3A 141(2) . 8_666
C54C N11C Zn3A 99(2) . 8_666
C58C N11C Zn3B 108(2) . 8_666
C54C N11C Zn3B 132(2) . 8_666

loop_
_geom_bond_atom_site_label_1
_geom_bond_atom_site_label_2
_geom_bond_distance
_geom_bond_site_symmetry_2
Zn1 N1B 2.064(16) .
Zn1 N11A 2.074(16) .
Zn1 Br1 2.327(11) .
Zn1 Br2 2.332(9) .
Zn2 N11B 2.019(16) .
Zn2 N1A 2.062(16) .
Zn2 Br4 2.270(10) .
Zn2 Br3 2.352(7) .
Zn3A N11C 2.0(7) 8_666
Zn3A N1C 2.10(3) .
Zn3A Br5A 2.27(3) .
Zn3A Br6A 2.45(5) .
Zn3A C54C 2.57(4) 8_666
Zn3B Br5B 2.09(4) .
Zn3B N1C 2.09(3) .
Zn3B N11C 2.2(7) 8_666
Zn3B Br6B 2.34(5) .
N1A C1A 1.3900 .
N1A C5A 1.3900 .
C1A C2A 1.3900 .
C2A C3A 1.3900 .
C2A C6A 1.44(3) .
C3A C4A 1.3900 .
C4A C5A 1.3900 .
C6A N2A 1.24(3) .
C6A O1A 1.29(3) .
N2A C7A 1.50(3) .
C7A C9A 1.41(3) .
C7A C8A 1.52(3) .
C8A O2A 1.19(2) .
C8A N3A 1.41(3) .
C9A C10A 1.76(4) .
C10A C11A 1.3900 .
C10A C15A 1.3900 .
C11A C12A 1.3900 .
C12A C13A 1.3900 .
C13A C14A 1.3900 .
C14A C15A 1.3900 .
N3A C16A 1.48(3) .
C16A C18A 1.54(2) .
C16A C17A 1.58(3) .
C17A O3A 1.20(3) .
C17A N4A 1.26(3) .
C18A C20A 1.53(2) .
C18A C19A 1.56(2) .
N4A C21A 1.46(3) .
C21A C22A 1.55(3) .
C21A C23A 1.60(4) .
C22A O4A 1.22(2) .
C22A N5A 1.28(3) .
C23A C24A 1.61(4) .
C24A C25A 1.3900 .
C24A C29A 1.3900 .
C25A C26A 1.3900 .
C26A C27A 1.3900 .
C27A C28A 1.3900 .
C28A C29A 1.3900 .
N5A C30A 1.51(3) .
C30A C31A 1.51(5) .
C30A C32A 1.53(2) .
C31A O5A 1.18(5) .
C31A N6A 1.31(5) .
C32A C33A 1.50(2) .
C32A C34A 1.56(2) .
N6A C35A 1.47(3) .
C35A C36A 1.3900 .
C35A C40A 1.3900 .
C36A C37A 1.3900 .
C37A C38A 1.3900 .
C38A C39A 1.3900 .
C39A C40A 1.3900 .
C39A C41A 1.44(4) .
C41A O6A 1.24(4) .
C41A N7A 1.37(4) .
N7A C42A 1.47(2) .
N7A C44A 1.48(2) .
C42A C43A 1.47(4) .
C42A C46A 1.54(2) .
C43A O7A 1.26(3) .
C43A N8A 1.33(4) .
C44A C45A 1.53(2) .
C45A C46A 1.54(2) .
N8A C47A 1.48(4) .
C47A C48A 1.65(4) .
C48A O8A 1.18(3) .
C48A N9A 1.28(3) .
N9A C51A 1.458(19) .
N9A C49A 1.463(19) .
C49A C50A 1.43(4) .
C49A C53A 1.52(2) .
C50A O9A 1.23(3) .
C50A N10A 1.37(4) .
C51A C52A 1.52(2) .
C52A C53A 1.53(2) .
N10A C55A 1.42(3) .
C54A C55A 1.3900 .
C54A N11A 1.3900 .
C55A C56A 1.3900 .
C56A C57A 1.3900 .
C57A C58A 1.3900 .
C58A N11A 1.3900 .
N1B C1B 1.3900 .
N1B C5B 1.3900 .
C1B C2B 1.3900 .
C2B C3B 1.3900 .
C3B C4B 1.3900 .
C4B C5B 1.3900 .
C4B C6B 1.50(3) .
C6B O1B 1.28(3) .
C6B N2B 1.35(3) .
N2B C7B 1.37(3) .
C7B C9B 1.42(3) .
C7B C8B 1.63(4) .
C8B O2B 1.16(3) .
C8B N3B 1.42(3) .
C9B C10B 1.56(3) .
C10B C11B 1.3900 .
C10B C15B 1.3900 .
C11B C12B 1.3900 .
C12B C13B 1.3900 .
C13B C14B 1.3900 .
C14B C15B 1.3900 .
N3B C16B 1.42(3) .
C16B C18B 1.52(2) .
C16B C17B 1.52(3) .
C17B O3B 1.19(3) .
C17B N4B 1.37(3) .
C18B C20B 1.50(2) .
C18B C19B 1.55(3) .
N4B C21B 1.44(3) .
C21B C23B 1.49(4) .
C21B C22B 1.62(3) .
C22B O4B 1.16(3) .
C22B N5B 1.43(3) .
C23B C24B 1.57(4) .
C24B C25B 1.3900 .
C24B C29B 1.3900 .
C25B C26B 1.3900 .
C26B C27B 1.3900 .
C27B C28B 1.3900 .
C28B C29B 1.3900 .
N5B C30B 1.46(3) .
C30B C31B 1.49(4) .
C30B C32B 1.54(2) .
C31B O5B 1.27(4) .
C31B N6B 1.47(4) .
C32B C34B 1.52(2) .
C32B C33B 1.56(2) .
N6B C35B 1.37(3) .
C35B C36B 1.3900 .
C35B C40B 1.3900 .
C36B C37B 1.3900 .
C37B C38B 1.3900 .
C38B C39B 1.3900 .
C39B C40B 1.3900 .
C39B C41B 1.61(4) .
C41B O6B 1.22(3) .
C41B N7B 1.44(4) .
N7B C44B 1.45(2) .
N7B C42B 1.46(2) .
C42B C43B 1.54(5) .
C42B C46B 1.55(2) .
C43B O7B 1.22(4) .
C43B N8B 1.25(4) .
C44B C45B 1.51(3) .
C45B C46B 1.54(3) .
N8B C47B 1.38(3) .
C47B C48B 1.59(4) .
C48B O8B 1.19(2) .
C48B N9B 1.26(3) .
N9B C51B 1.44(2) .
N9B C49B 1.47(2) .
C49B C50B 1.47(4) .
C49B C53B 1.53(2) .
C50B O9B 1.26(3) .
C50B N10B 1.32(3) .
C51B C52B 1.50(3) .
C52B C53B 1.52(2) .
N10B C55B 1.42(3) .
C54B C55B 1.3900 .
C54B N11B 1.3900 .
C55B C56B 1.3900 .
C56B C57B 1.3900 .
C57B C58B 1.3900 .
C58B N11B 1.3900 .
N1C C1C 1.3900 .
N1C C5C 1.3900 .
C1C C2C 1.3900 .
C2C C3C 1.3900 .
C3C C4C 1.3900 .
C4C C5C 1.3900 .
C4C C6C 1.45(4) .
C6C O1C 1.18(3) .
C6C N2C 1.44(3) .
N2C C7C 1.43(3) .
C7C C8C 1.49(4) .
C7C C9C 1.50(4) .
C8C O2C 1.25(4) .
C8C N3C 1.30(4) .
C9C C10C 1.38(3) .
C10C C15C 1.3900 .
C10C C11C 1.3900 .
C11C C12C 1.3900 .
C12C C13C 1.3900 .
C13C C14C 1.3900 .
C14C C15C 1.3900 .
N3C C16C 1.46(4) .
C16C C18C 1.55(2) .
C16C C17C 1.58(4) .
C17C O3C 1.23(3) .
C17C N4C 1.38(3) .
C18C C20C 1.50(2) .
C18C C19C 1.55(3) .
N4C C21C 1.37(3) .
C21C C22C 1.48(4) .
C21C C23C 1.53(4) .
C22C N5C 1.33(3) .
C22C O4C 1.34(3) .
C23C C24C 1.64(4) .
C24C C25C 1.3900 .
C24C C29C 1.3900 .
C25C C26C 1.3900 .
C26C C27C 1.3900 .
C27C C28C 1.3900 .
C28C C29C 1.3900 .
N5C C30C 1.39(3) .
C30C C31C 1.44(5) .
C30C C32C 1.52(2) .
C31C O5C 1.28(4) .
C31C N6C 1.39(4) .
C32C C34C 1.51(2) .
C32C C33C 1.53(2) .
N6C C35C 1.34(3) .
C35C C36C 1.3900 .
C35C C40C 1.3900 .
C36C C37C 1.3900 .
C37C C38C 1.3900 .
C38C C39C 1.3900 .
C39C C40C 1.3900 .
C39C C41C 1.59(5) .
C41C N7C 1.20(5) .
C41C O6C 1.34(4) .
N7C C42C 1.47(2) .
N7C C44C 1.48(2) .
C42C C43C 1.47(4) .
C42C C46C 1.54(2) .
C43C O7C 1.27(3) .
C43C N8C 1.29(4) .
C44C C45C 1.53(2) .
C45C C46C 1.53(2) .
N8C C47C 1.47(5) .
C47C C48C 1.58(8) .
C48C O8C 1.30(8) .
C48C N9C 1.44(3) .
N9C C49C 1.46(2) .
N9C C51C 1.47(2) .
C49C C50C 1.48(4) .
C49C C53C 1.53(2) .
C50C O9C 1.22(4) .
C50C N10C 1.39(2) .
C51C C52C 1.53(2) .
C52C C53C 1.52(2) .
N10C C55C 1.44(5) .
C54C C55C 1.3900 .
C54C N11C 1.3900 .
C54C Zn3A 2.57(4) 8_666
C55C C56C 1.3900 .
C56C C57C 1.3900 .
C57C C58C 1.3900 .
C58C N11C 1.3900 .
N11C Zn3A 1.97(4) 8_666
N11C Zn3B 2.18(4) 8_666
O105 O104 1.44(11) .

loop_
_geom_torsion_atom_site_label_1
_geom_torsion_atom_site_label_2
_geom_torsion_atom_site_label_3
_geom_torsion_atom_site_label_4
_geom_torsion
_geom_torsion_site_symmetry_1
_geom_torsion_site_symmetry_4
C5A N1A C1A C2A 0.0 . .
Zn2 N1A C1A C2A 174.3(14) . .
N1A C1A C2A C3A 0.0 . .
N1A C1A C2A C6A 175.1(19) . .
C1A C2A C3A C4A 0.0 . .
C6A C2A C3A C4A -175(2) . .
C2A C3A C4A C5A 0.0 . .
C3A C4A C5A N1A 0.0 . .
C1A N1A C5A C4A 0.0 . .
Zn2 N1A C5A C4A -174.1(14) . .
C3A C2A C6A N2A -147(2) . .
C1A C2A C6A N2A 38(3) . .
C3A C2A C6A O1A 20(3) . .
C1A C2A C6A O1A -154.4(19) . .
O1A C6A N2A C7A 14(4) . .
C2A C6A N2A C7A -179(2) . .
C6A N2A C7A C9A 151(3) . .
C6A N2A C7A C8A -87(3) . .
C9A C7A C8A O2A 68(3) . .
N2A C7A C8A O2A -55(3) . .
C9A C7A C8A N3A -99(2) . .
N2A C7A C8A N3A 138(2) . .
N2A C7A C9A C10A -75(3) . .
C8A C7A C9A C10A 165(2) . .
C7A C9A C10A C11A -61(3) . .
C7A C9A C10A C15A 113(2) . .
C15A C10A C11A C12A 0.0 . .
C9A C10A C11A C12A 175(2) . .
C10A C11A C12A C13A 0.0 . .
C11A C12A C13A C14A 0.0 . .
C12A C13A C14A C15A 0.0 . .
C13A C14A C15A C10A 0.0 . .
C11A C10A C15A C14A 0.0 . .
C9A C10A C15A C14A -175(2) . .
O2A C8A N3A C16A 9(3) . .
C7A C8A N3A C16A 176.4(19) . .
C8A N3A C16A C18A 103(3) . .
C8A N3A C16A C17A -139(2) . .
N3A C16A C17A O3A -36(3) . .
C18A C16A C17A O3A 82(3) . .
N3A C16A C17A N4A 141(2) . .
C18A C16A C17A N4A -100(3) . .
N3A C16A C18A C20A 174(3) . .
C17A C16A C18A C20A 58(4) . .
N3A C16A C18A C19A -64(3) . .
C17A C16A C18A C19A 179(3) . .
O3A C17A N4A C21A -6(4) . .
C16A C17A N4A C21A 177(2) . .
C17A N4A C21A C22A -79(3) . .
C17A N4A C21A C23A 164(2) . .
N4A C21A C22A O4A -49(3) . .
C23A C21A C22A O4A 66(3) . .
N4A C21A C22A N5A 129(2) . .
C23A C21A C22A N5A -116(2) . .
N4A C21A C23A C24A -168(2) . .
C22A C21A C23A C24A 75(3) . .
C21A C23A C24A C25A 89(3) . .
C21A C23A C24A C29A -94(3) . .
C29A C24A C25A C26A 0.0 . .
C23A C24A C25A C26A 177(3) . .
C24A C25A C26A C27A 0.0 . .
C25A C26A C27A C28A 0.0 . .
C26A C27A C28A C29A 0.0 . .
C27A C28A C29A C24A 0.0 . .
C25A C24A C29A C28A 0.0 . .
C23A C24A C29A C28A -177(3) . .
O4A C22A N5A C30A -7(4) . .
C21A C22A N5A C30A 175(2) . .
C22A N5A C30A C31A -123(3) . .
C22A N5A C30A C32A 100(3) . .
N5A C30A C31A O5A -68(4) . .
C32A C30A C31A O5A 61(6) . .
N5A C30A C31A N6A 144(3) . .
C32A C30A C31A N6A -87(5) . .
N5A C30A C32A C33A -50(4) . .
C31A C30A C32A C33A -178(4) . .
N5A C30A C32A C34A -172(3) . .
C31A C30A C32A C34A 60(6) . .
O5A C31A N6A C35A 16(7) . .
C30A C31A N6A C35A 157(3) . .
C31A N6A C35A C36A 33(4) . .
C31A N6A C35A C40A -153(3) . .
C40A C35A C36A C37A 0.0 . .
N6A C35A C36A C37A 174(3) . .
C35A C36A C37A C38A 0.0 . .
C36A C37A C38A C39A 0.0 . .
C37A C38A C39A C40A 0.0 . .
C37A C38A C39A C41A 178(3) . .
C38A C39A C40A C35A 0.0 . .
C41A C39A C40A C35A -178(3) . .
C36A C35A C40A C39A 0.0 . .
N6A C35A C40A C39A -174(2) . .
C40A C39A C41A O6A -38(5) . .
C38A C39A C41A O6A 144(3) . .
C40A C39A C41A N7A 145(3) . .
C38A C39A C41A N7A -33(5) . .
O6A C41A N7A C42A 12(6) . .
C39A C41A N7A C42A -172(3) . .
O6A C41A N7A C44A -169(4) . .
C39A C41A N7A C44A 8(6) . .
C41A N7A C42A C43A -67(5) . .
C44A N7A C42A C43A 113(4) . .
C41A N7A C42A C46A 178(4) . .
C44A N7A C42A C46A -1(5) . .
N7A C42A C43A O7A -57(6) . .
C46A C42A C43A O7A 55(6) . .
N7A C42A C43A N8A 137(3) . .
C46A C42A C43A N8A -111(4) . .
C41A N7A C44A C45A -146(4) . .
C42A N7A C44A C45A 34(5) . .
N7A C44A C45A C46A -56(4) . .
C44A C45A C46A C42A 56(4) . .
N7A C42A C46A C45A -32(4) . .
C43A C42A C46A C45A -146(4) . .
O7A C43A N8A C47A 4(5) . .
C42A C43A N8A C47A 172(3) . .
C43A N8A C47A C48A -107(4) . .
N8A C47A C48A O8A 15(4) . .
N8A C47A C48A N9A -161(2) . .
O8A C48A N9A C51A 175(3) . .
C47A C48A N9A C51A -10(4) . .
O8A C48A N9A C49A 7(4) . .
C47A C48A N9A C49A -178(2) . .
C48A N9A C49A C50A -77(4) . .
C51A N9A C49A C50A 114(3) . .
C48A N9A C49A C53A 168(3) . .
C51A N9A C49A C53A -1(4) . .
N9A C49A C50A O9A -21(6) . .
C53A C49A C50A O9A 96(5) . .
N9A C49A C50A N10A 144(3) . .
C53A C49A C50A N10A -99(3) . .
C48A N9A C51A C52A -172(3) . .
C49A N9A C51A C52A -5(4) . .
N9A C51A C52A C53A 9(6) . .
C50A C49A C53A C52A -116(4) . .
N9A C49A C53A C52A 6(4) . .
C51A C52A C53A C49A -10(6) . .
O9A C50A N10A C55A -23(6) . .
C49A C50A N10A C55A 170(3) . .
N11A C54A C55A C56A 0.0 . .
N11A C54A C55A N10A -176(2) . .
C50A N10A C55A C56A -176(3) . .
C50A N10A C55A C54A 0(4) . .
C54A C55A C56A C57A 0.0 . .
N10A C55A C56A C57A 176(2) . .
C55A C56A C57A C58A 0.0 . .
C56A C57A C58A N11A 0.0 . .
C57A C58A N11A C54A 0.0 . .
C57A C58A N11A Zn1 178.2(15) . .
C55A C54A N11A C58A 0.0 . .
C55A C54A N11A Zn1 -178.2(15) . .
C5B N1B C1B C2B 0.0 . .
Zn1 N1B C1B C2B -177.2(13) . .
N1B C1B C2B C3B 0.0 . .
C1B C2B C3B C4B 0.0 . .
C2B C3B C4B C5B 0.0 . .
C2B C3B C4B C6B 178(2) . .
C3B C4B C5B N1B 0.0 . .
C6B C4B C5B N1B -178(2) . .
C1B N1B C5B C4B 0.0 . .
Zn1 N1B C5B C4B 177.3(12) . .
C3B C4B C6B O1B 36(3) . .
C5B C4B C6B O1B -146(2) . .
C3B C4B C6B N2B -154(2) . .
C5B C4B C6B N2B 24(3) . .
O1B C6B N2B C7B -3(4) . .
C4B C6B N2B C7B -173(2) . .
C6B N2B C7B C9B 160(2) . .
C6B N2B C7B C8B -80(3) . .
N2B C7B C8B O2B -48(4) . .
C9B C7B C8B O2B 75(3) . .
N2B C7B C8B N3B 136(2) . .
C9B C7B C8B N3B -101(3) . .
N2B C7B C9B C10B -71(3) . .
C8B C7B C9B C10B 167(2) . .
C7B C9B C10B C11B 94(2) . .
C7B C9B C10B C15B -78(3) . .
C15B C10B C11B C12B 0.0 . .
C9B C10B C11B C12B -172(2) . .
C10B C11B C12B C13B 0.0 . .
C11B C12B C13B C14B 0.0 . .
C12B C13B C14B C15B 0.0 . .
C13B C14B C15B C10B 0.0 . .
C11B C10B C15B C14B 0.0 . .
C9B C10B C15B C14B 173(2) . .
O2B C8B N3B C16B 4(4) . .
C7B C8B N3B C16B -180(100) . .
C8B N3B C16B C18B 106(3) . .
C8B N3B C16B C17B -139(2) . .
N3B C16B C17B O3B -36(4) . .
C18B C16B C17B O3B 77(4) . .
N3B C16B C17B N4B 144(2) . .
C18B C16B C17B N4B -103(3) . .
N3B C16B C18B C20B -179(3) . .
C17B C16B C18B C20B 68(4) . .
N3B C16B C18B C19B -71(4) . .
C17B C16B C18B C19B 176(3) . .
O3B C17B N4B C21B -3(4) . .
C16B C17B N4B C21B 177(2) . .
C17B N4B C21B C23B 167(2) . .
C17B N4B C21B C22B -78(3) . .
N4B C21B C22B O4B -48(3) . .
C23B C21B C22B O4B 66(3) . .
N4B C21B C22B N5B 131(2) . .
C23B C21B C22B N5B -115(2) . .
N4B C21B C23B C24B -173(2) . .
C22B C21B C23B C24B 71(3) . .
C21B C23B C24B C25B 78(3) . .
C21B C23B C24B C29B -96(2) . .
C29B C24B C25B C26B 0.0 . .
C23B C24B C25B C26B -174(3) . .
C24B C25B C26B C27B 0.0 . .
C25B C26B C27B C28B 0.0 . .
C26B C27B C28B C29B 0.0 . .
C27B C28B C29B C24B 0.0 . .
C25B C24B C29B C28B 0.0 . .
C23B C24B C29B C28B 175(2) . .
O4B C22B N5B C30B -5(4) . .
C21B C22B N5B C30B 176.1(19) . .
C22B N5B C30B C31B -134(2) . .
C22B N5B C30B C32B 113(2) . .
N5B C30B C31B O5B -41(5) . .
C32B C30B C31B O5B 74(5) . .
N5B C30B C31B N6B 135(3) . .
C32B C30B C31B N6B -111(3) . .
C31B C30B C32B C34B -179(3) . .
N5B C30B C32B C34B -68(3) . .
C31B C30B C32B C33B 68(4) . .
N5B C30B C32B C33B 179(3) . .
O5B C31B N6B C35B -16(5) . .
C30B C31B N6B C35B 167(2) . .
C31B N6B C35B C36B 49(3) . .
C31B N6B C35B C40B -135(3) . .
N6B C35B C36B C37B 176(2) . .
C40B C35B C36B C37B 0.0 . .
C35B C36B C37B C38B 0.0 . .
C36B C37B C38B C39B 0.0 . .
C37B C38B C39B C40B 0.0 . .
C37B C38B C39B C41B -177(2) . .
C38B C39B C40B C35B 0.0 . .
C41B C39B C40B C35B 177(2) . .
N6B C35B C40B C39B -176(2) . .
C36B C35B C40B C39B 0.0 . .
C38B C39B C41B O6B 139(3) . .
C40B C39B C41B O6B -37(3) . .
C38B C39B C41B N7B -49(3) . .
C40B C39B C41B N7B 134(2) . .
O6B C41B N7B C44B 174(4) . .
C39B C41B N7B C44B 3(5) . .
O6B C41B N7B C42B -6(4) . .
C39B C41B N7B C42B -178(2) . .
C41B N7B C42B C43B -63(4) . .
C44B N7B C42B C43B 117(4) . .
C41B N7B C42B C46B 170(3) . .
C44B N7B C42B C46B -10(4) . .
N7B C42B C43B O7B -46(5) . .
C46B C42B C43B O7B 73(5) . .
N7B C42B C43B N8B 128(4) . .
C46B C42B C43B N8B -112(4) . .
C41B N7B C44B C45B 178(4) . .
C42B N7B C44B C45B -1(5) . .
N7B C44B C45B C46B 12(5) . .
C44B C45B C46B C42B -19(6) . .
N7B C42B C46B C45B 17(5) . .
C43B C42B C46B C45B -114(5) . .
O7B C43B N8B C47B -8(6) . .
C42B C43B N8B C47B 177(3) . .
C43B N8B C47B C48B -98(4) . .
N8B C47B C48B O8B 15(4) . .
N8B C47B C48B N9B -164(3) . .
O8B C48B N9B C51B 173(3) . .
C47B C48B N9B C51B -8(4) . .
O8B C48B N9B C49B 6(4) . .
C47B C48B N9B C49B -175(2) . .
C48B N9B C49B C50B -70(3) . .
C51B N9B C49B C50B 121(3) . .
C48B N9B C49B C53B 170(3) . .
C51B N9B C49B C53B 0(3) . .
N9B C49B C50B O9B -43(4) . .
C53B C49B C50B O9B 73(4) . .
N9B C49B C50B N10B 150(2) . .
C53B C49B C50B N10B -95(3) . .
C48B N9B C51B C52B -159(4) . .
C49B N9B C51B C52B 10(5) . .
N9B C51B C52B C53B -15(5) . .
C51B C52B C53B C49B 15(5) . .
N9B C49B C53B C52B -10(4) . .
C50B C49B C53B C52B -129(4) . .
O9B C50B N10B C55B -4(5) . .
C49B C50B N10B C55B 165(2) . .
N11B C54B C55B C56B 0.0 . .
N11B C54B C55B N10B -176.5(18) . .
C50B N10B C55B C56B 168(3) . .
C50B N10B C55B C54B -15(4) . .
C54B C55B C56B C57B 0.0 . .
N10B C55B C56B C57B 176.5(18) . .
C55B C56B C57B C58B 0.0 . .
C56B C57B C58B N11B 0.0 . .
C57B C58B N11B C54B 0.0 . .
C57B C58B N11B Zn2 174.1(13) . .
C55B C54B N11B C58B 0.0 . .
C55B C54B N11B Zn2 -174.6(11) . .
C5C N1C C1C C2C 0.0 . .
Zn3A N1C C1C C2C -166(2) . .
Zn3B N1C C1C C2C 157.3(19) . .
N1C C1C C2C C3C 0.0 . .
C1C C2C C3C C4C 0.0 . .
C2C C3C C4C C5C 0.0 . .
C2C C3C C4C C6C -167(3) . .
C3C C4C C5C N1C 0.0 . .
C6C C4C C5C N1C 167(3) . .
C1C N1C C5C C4C 0.0 . .
Zn3A N1C C5C C4C 166(2) . .
Zn3B N1C C5C C4C -154(2) . .
C5C C4C C6C O1C -153(3) . .
C3C C4C C6C O1C 14(4) . .
C5C C4C C6C N2C 38(3) . .
C3C C4C C6C N2C -155(2) . .
O1C C6C N2C C7C 16(4) . .
C4C C6C N2C C7C -174(3) . .
C6C N2C C7C C8C -100(3) . .
C6C N2C C7C C9C 137(3) . .
N2C C7C C8C O2C -52(4) . .
C9C C7C C8C O2C 69(4) . .
N2C C7C C8C N3C 136(3) . .
C9C C7C C8C N3C -102(4) . .
N2C C7C C9C C10C -79(3) . .
C8C C7C C9C C10C 164(3) . .
C7C C9C C10C C15C 104(3) . .
C7C C9C C10C C11C -78(3) . .
C15C C10C C11C C12C 0.0 . .
C9C C10C C11C C12C -178(2) . .
C10C C11C C12C C13C 0.0 . .
C11C C12C C13C C14C 0.0 . .
C12C C13C C14C C15C 0.0 . .
C11C C10C C15C C14C 0.0 . .
C9C C10C C15C C14C 178(2) . .
C13C C14C C15C C10C 0.0 . .
O2C C8C N3C C16C 3(5) . .
C7C C8C N3C C16C 174(3) . .
C8C N3C C16C C18C 107(4) . .
C8C N3C C16C C17C -132(3) . .
N3C C16C C17C O3C -47(4) . .
C18C C16C C17C O3C 81(4) . .
N3C C16C C17C N4C 154(3) . .
C18C C16C C17C N4C -78(4) . .
N3C C16C C18C C20C 51(5) . .
C17C C16C C18C C20C -67(4) . .
N3C C16C C18C C19C -55(5) . .
C17C C16C C18C C19C -174(4) . .
O3C C17C N4C C21C 16(4) . .
C16C C17C N4C C21C 177(3) . .
C17C N4C C21C C22C -83(3) . .
C17C N4C C21C C23C 157(3) . .
N4C C21C C22C N5C 136(3) . .
C23C C21C C22C N5C -106(3) . .
N4C C21C C22C O4C -50(3) . .
C23C C21C C22C O4C 68(4) . .
N4C C21C C23C C24C -177(2) . .
C22C C21C C23C C24C 66(3) . .
C21C C23C C24C C25C 84(3) . .
C21C C23C C24C C29C -94(3) . .
C29C C24C C25C C26C 0.0 . .
C23C C24C C25C C26C -177(2) . .
C24C C25C C26C C27C 0.0 . .
C25C C26C C27C C28C 0.0 . .
C26C C27C C28C C29C 0.0 . .
C27C C28C C29C C24C 0.0 . .
C25C C24C C29C C28C 0.0 . .
C23C C24C C29C C28C 177(2) . .
O4C C22C N5C C30C 3(5) . .
C21C C22C N5C C30C 177(3) . .
C22C N5C C30C C31C -127(4) . .
C22C N5C C30C C32C 105(4) . .
N5C C30C C31C O5C -45(5) . .
C32C C30C C31C O5C 83(5) . .
N5C C30C C31C N6C 124(4) . .
C32C C30C C31C N6C -107(4) . .
N5C C30C C32C C34C -60(4) . .
C31C C30C C32C C34C 174(4) . .
N5C C30C C32C C33C 178(3) . .
C31C C30C C32C C33C 52(5) . .
O5C C31C N6C C35C -24(6) . .
C30C C31C N6C C35C 166(4) . .
C31C N6C C35C C36C 47(5) . .
C31C N6C C35C C40C -126(4) . .
N6C C35C C36C C37C -173(3) . .
C40C C35C C36C C37C 0.0 . .
C35C C36C C37C C38C 0.0 . .
C36C C37C C38C C39C 0.0 . .
C37C C38C C39C C40C 0.0 . .
C37C C38C C39C C41C -173(3) . .
C38C C39C C40C C35C 0.0 . .
C41C C39C C40C C35C 173(3) . .
N6C C35C C40C C39C 173(3) . .
C36C C35C C40C C39C 0.0 . .
C40C C39C C41C N7C 122(5) . .
C38C C39C C41C N7C -65(6) . .
C40C C39C C41C O6C -28(4) . .
C38C C39C C41C O6C 145(2) . .
O6C C41C N7C C42C -13(8) . .
C39C C41C N7C C42C -160(4) . .
O6C C41C N7C C44C -175(4) . .
C39C C41C N7C C44C 38(8) . .
C41C N7C C42C C43C -62(7) . .
C44C N7C C42C C43C 102(4) . .
C41C N7C C42C C46C -175(6) . .
C44C N7C C42C C46C -11(6) . .
N7C C42C C43C O7C -30(6) . .
C46C C42C C43C O7C 83(6) . .
N7C C42C C43C N8C 129(4) . .
C46C C42C C43C N8C -119(4) . .
C41C N7C C44C C45C -152(5) . .
C42C N7C C44C C45C 42(5) . .
N7C C44C C45C C46C -59(5) . .
C44C C45C C46C C42C 52(5) . .
N7C C42C C46C C45C -25(5) . .
C43C C42C C46C C45C -139(4) . .
O7C C43C N8C C47C -33(7) . .
C42C C43C N8C C47C 165(4) . .
C43C N8C C47C C48C -96(6) . .
N8C C47C C48C O8C -4(9) . .
N8C C47C C48C N9C 153(7) . .
O8C C48C N9C C49C -21(9) . .
C47C C48C N9C C49C -179(6) . .
O8C C48C N9C C51C 165(6) . .
C47C C48C N9C C51C 8(12) . .
C48C N9C C49C C50C -62(7) . .
C51C N9C C49C C50C 111(6) . .
C48C N9C C49C C53C -172(6) . .
C51C N9C C49C C53C 1(7) . .
N9C C49C C50C O9C -34(7) . .
C53C C49C C50C O9C 80(6) . .
N9C C49C C50C N10C 148(4) . .
C53C C49C C50C N10C -98(5) . .
C48C N9C C51C C52C 167(6) . .
C49C N9C C51C C52C -6(8) . .
N9C C51C C52C C53C 10(8) . .
C51C C52C C53C C49C -9(8) . .
N9C C49C C53C C52C 4(5) . .
C50C C49C C53C C52C -110(4) . .
O9C C50C N10C C55C -10(10) . .
C49C C50C N10C C55C 168(4) . .
N11C C54C C55C C56C 0.0 . .
Zn3A C54C C55C C56C 3(9) 8_666 .
N11C C54C C55C N10C -160(4) . .
Zn3A C54C C55C N10C -157(10) 8_666 .
C50C N10C C55C C54C 146(4) . .
C50C N10C C55C C56C -14(6) . .
C54C C55C C56C C57C 0.0 . .
N10C C55C C56C C57C 160(4) . .
C55C C56C C57C C58C 0.0 . .
C56C C57C C58C N11C 0.0 . .
C57C C58C N11C C54C 0.0 . .
C57C C58C N11C Zn3A -179(100) . 8_666
C57C C58C N11C Zn3B -177(2) . 8_666
C55C C54C N11C C58C 0.0 . .
Zn3A C54C N11C C58C -179(100) 8_666 .
C55C C54C N11C Zn3A 179(100) . 8_666
C55C C54C N11C Zn3B 177(3) . 8_666
